data_4125338
loop_
_publ_author_name
'Metrano, Anthony J.'
'Abascal, Nadia C.'
'Mercado, Brandon Q.'
'Paulson, Eric K.'
'Hurtley, Anna E.'
'Miller, Scott J.'

_publ_section_title
;
 Diversity of Secondary Structure in Catalytic Peptides with
 \b-Turn-Biased Sequences.
;
_journal_issue 1
_journal_name_full 'Journal of the American Chemical Society'
_journal_page_first 492
_journal_page_last 516
_journal_paper_doi 10.1021/jacs.6b11348
_journal_volume 139
_journal_year 2017
_chemical_absolute_configuration syn
_chemical_formula_moiety 'C26 H45 N5 O7'
_chemical_formula_sum 'C26 H45 N5 O7'
_chemical_formula_weight 539.67
_space_group_crystal_system triclinic
_space_group_IT_number 1
_space_group_name_Hall 'P 1'
_space_group_name_H-M_alt 'P 1'
_symmetry_space_group_name_Hall 'P 1'
_symmetry_space_group_name_H-M 'P 1'
_atom_sites_solution_hydrogens mixed
_atom_sites_solution_primary direct
_atom_sites_solution_secondary difmap
_audit_creation_method SHELXL-2014/7
_cell_angle_alpha 86.532(2)
_cell_angle_beta 89.527(2)
_cell_angle_gamma 88.976(2)
_cell_formula_units_Z 4
_cell_length_a 11.9119(13)
_cell_length_b 15.6190(17)
_cell_length_c 16.4598(17)
_cell_measurement_reflns_used 9244
_cell_measurement_temperature 100(2)
_cell_measurement_theta_max 27.50
_cell_measurement_theta_min 2.37
_cell_volume 3056.2(6)
_computing_cell_refinement 'Bruker SAINT'
_computing_data_collection 'Bruker APEX2'
_computing_data_reduction 'Bruker SAINT'
_computing_molecular_graphics
;
Dolomanov, O.V.; Bourhis, L.J.; Gildea, R.J.; Howard, J.A.K.; Puschmann, H., 
OLEX2: A complete structure solution, refinement and analysis program
(2009). J. Appl. Cryst., 42, 339-341. 
;
_computing_publication_material 'CIFTAB-2013/2 (Sheldrick, 2013)'
_computing_structure_refinement 'SHELXL-2014/7 (Sheldrick, 2014)'
_computing_structure_solution 'SHELXT-2014/5 (Sheldrick, 2014)'
_diffrn_ambient_temperature 100(2)
_diffrn_detector_area_resol_mean 10.42
_diffrn_measured_fraction_theta_full 0.997
_diffrn_measured_fraction_theta_max 0.997
_diffrn_measurement_device_type 'Bruker D8 with PHOTON 100 detector'
_diffrn_measurement_method '\w/\q shutterless scans'
_diffrn_radiation_type Synchrotron
_diffrn_radiation_wavelength 0.7749
_diffrn_reflns_av_R_equivalents 0.0382
_diffrn_reflns_av_unetI/netI 0.0871
_diffrn_reflns_Laue_measured_fraction_full 0.997
_diffrn_reflns_Laue_measured_fraction_max 0.997
_diffrn_reflns_limit_h_max 14
_diffrn_reflns_limit_h_min -14
_diffrn_reflns_limit_k_max 18
_diffrn_reflns_limit_k_min -18
_diffrn_reflns_limit_l_max 19
_diffrn_reflns_limit_l_min -19
_diffrn_reflns_number 26160
_diffrn_reflns_point_group_measured_fraction_full 0.912
_diffrn_reflns_point_group_measured_fraction_max 0.912
_diffrn_reflns_theta_full 27.501
_diffrn_reflns_theta_max 27.501
_diffrn_reflns_theta_min 2.295
_diffrn_source 'Advanced Light Source station 11.3.1'
_exptl_absorpt_coefficient_mu 0.104
_exptl_absorpt_correction_T_max 0.7455
_exptl_absorpt_correction_T_min 0.6051
_exptl_absorpt_correction_type multi-scan
_exptl_absorpt_process_details 'SADABS-2014/5 (Bruker AXS)'
_exptl_crystal_colour Colorless
_exptl_crystal_density_diffrn 1.173
_exptl_crystal_density_method 'not measured'
_exptl_crystal_description Needle
_exptl_crystal_F_000 1168
_exptl_crystal_size_max 0.100
_exptl_crystal_size_mid 0.030
_exptl_crystal_size_min 0.010
_refine_diff_density_max 0.570
_refine_diff_density_min -0.241
_refine_diff_density_rms 0.048
_refine_ls_abs_structure_details
; 
 Flack x determined using 4765 quotients [(I+)-(I-)]/[(I+)+(I-)] 
 (Parsons, Flack and Wagner, Acta Cryst. B69 (2013) 249-259). 
;
_refine_ls_abs_structure_Flack -0.2(6)
_refine_ls_extinction_method none
_refine_ls_goodness_of_fit_ref 1.063
_refine_ls_hydrogen_treatment mixed
_refine_ls_matrix_type full
_refine_ls_number_parameters 1449
_refine_ls_number_reflns 19783
_refine_ls_number_restraints 15
_refine_ls_restrained_S_all 1.063
_refine_ls_R_factor_all 0.0810
_refine_ls_R_factor_gt 0.0526
_refine_ls_shift/su_max 0.000
_refine_ls_shift/su_mean 0.000
_refine_ls_structure_factor_coef Fsqd
_refine_ls_weighting_details 'w=1/[\s^2^(Fo^2^)+(0.0503P)^2^+0.0949P] where P=(Fo^2^+2Fc^2^)/3'
_refine_ls_weighting_scheme calc
_refine_ls_wR_factor_gt 0.1115
_refine_ls_wR_factor_ref 0.1219
_reflns_Friedel_coverage 0.831
_reflns_Friedel_fraction_full 0.828
_reflns_Friedel_fraction_max 0.828
_reflns_number_gt 14776
_reflns_number_total 19783
_reflns_threshold_expression 'I > 2\s(I)'
_cod_data_source_file ja6b11348_si_002.cif
_cod_data_source_block als-16027
_cod_depositor_comments 'Adding full bibliography for 4125336--4125366.cif.'
_cod_database_code 4125338
_shelx_shelxl_version_number 2014/7
_shelx_space_group_comment
; 
The symmetry employed for this shelxl refinement is uniquely defined 
by the following loop, which should always be used as a source of 
symmetry information in preference to the above space-group names. 
They are only intended as comments. 
;
_shelx_estimated_absorpt_t_min 0.990
_shelx_estimated_absorpt_t_max 0.999

loop_
_space_group_symop_operation_xyz
'x, y, z'

loop_
_atom_site_label
_atom_site_type_symbol
_atom_site_fract_x
_atom_site_fract_y
_atom_site_fract_z
_atom_site_U_iso_or_equiv
_atom_site_adp_type
_atom_site_occupancy
_atom_site_site_symmetry_order
_atom_site_calc_flag
_atom_site_refinement_flags_posn
_atom_site_refinement_flags_adp
O1A O 0.8389(3) 0.9602(2) -0.07063(19) 0.0357(8) Uani 1 1 d . .
O2A O 0.8351(3) 0.9966(2) 0.0598(2) 0.0358(8) Uani 1 1 d . .
O3A O 1.0993(3) 0.7827(3) 0.0889(2) 0.0477(10) Uani 1 1 d . .
O4A O 0.8871(3) 0.6626(2) 0.2469(2) 0.0371(8) Uani 1 1 d . .
O5A O 0.7268(3) 0.8773(2) 0.22649(18) 0.0289(7) Uani 1 1 d . .
O6A O 0.9272(3) 0.9736(2) 0.31128(19) 0.0286(7) Uani 1 1 d . .
O7A O 0.9176(3) 1.1060(2) 0.24508(19) 0.0301(8) Uani 1 1 d . .
N1A N 0.9268(3) 0.8393(3) 0.1124(2) 0.0292(9) Uani 1 1 d D .
H1A H 0.871(4) 0.856(3) 0.150(3) 0.051(16) Uiso 1 1 d D .
N2A N 0.9442(3) 0.7937(3) 0.2778(2) 0.0242(8) Uani 1 1 d D .
H2A H 0.930(4) 0.849(2) 0.294(3) 0.040(15) Uiso 1 1 d D .
N3A N 0.7400(3) 0.8251(2) 0.3561(2) 0.0228(8) Uani 1 1 d . .
N4A N 0.7613(3) 1.0423(3) 0.2843(2) 0.0267(9) Uani 1 1 d D .
H4A H 0.727(4) 1.093(2) 0.267(3) 0.028(13) Uiso 1 1 d D .
N5A N 0.4974(3) 0.9496(2) 0.3672(2) 0.0307(9) Uani 1 1 d . .
C1A C 0.7887(5) 1.0426(3) -0.0946(3) 0.0400(13) Uani 1 1 d . .
H1AA H 0.7955 1.0532 -0.1537 0.060 Uiso 1 1 calc R U
H1AB H 0.8273 1.0877 -0.0674 0.060 Uiso 1 1 calc R U
H1AC H 0.7091 1.0429 -0.0789 0.060 Uiso 1 1 calc R U
C2A C 0.8553(4) 0.9448(3) 0.0100(3) 0.0299(11) Uani 1 1 d . .
C3A C 0.9052(4) 0.8564(3) 0.0257(3) 0.0297(11) Uani 1 1 d . .
H3A H 0.9805 0.8573 -0.0016 0.036 Uiso 1 1 calc R U
C4A C 1.0252(4) 0.8018(3) 0.1370(3) 0.0324(11) Uani 1 1 d . .
C5A C 1.0409(4) 0.7874(3) 0.2262(3) 0.0288(11) Uani 1 1 d . .
C6A C 1.1306(4) 0.7234(4) 0.2537(3) 0.0402(13) Uani 1 1 d . .
H6AA H 1.1181 0.6893 0.3055 0.048 Uiso 1 1 calc R U
H6AB H 1.1715 0.6926 0.2114 0.048 Uiso 1 1 calc R U
C7A C 1.1512(4) 0.8167(4) 0.2579(3) 0.0409(13) Uani 1 1 d . .
H7AA H 1.2047 0.8436 0.2182 0.049 Uiso 1 1 calc R U
H7AB H 1.1513 0.8403 0.3124 0.049 Uiso 1 1 calc R U
C8A C 0.8698(4) 0.7293(3) 0.2811(3) 0.0268(10) Uani 1 1 d . .
C9A C 0.7638(4) 0.7387(3) 0.3309(3) 0.0244(10) Uani 1 1 d . .
H9A H 0.6990 0.7203 0.2983 0.029 Uiso 1 1 calc R U
C10A C 0.7680(4) 0.6830(3) 0.4108(3) 0.0306(11) Uani 1 1 d . .
H10A H 0.7386 0.6251 0.4035 0.037 Uiso 1 1 calc R U
H10B H 0.8455 0.6774 0.4318 0.037 Uiso 1 1 calc R U
C11A C 0.6932(4) 0.7320(3) 0.4670(3) 0.0286(10) Uani 1 1 d . .
H11A H 0.6130 0.7210 0.4573 0.034 Uiso 1 1 calc R U
H11B H 0.7106 0.7162 0.5248 0.034 Uiso 1 1 calc R U
C12A C 0.7207(4) 0.8245(3) 0.4452(3) 0.0267(10) Uani 1 1 d . .
H12A H 0.6574 0.8633 0.4585 0.032 Uiso 1 1 calc R U
H12B H 0.7888 0.8417 0.4737 0.032 Uiso 1 1 calc R U
C13A C 0.7212(3) 0.8892(3) 0.2999(3) 0.0232(10) Uani 1 1 d . .
C14A C 0.6945(4) 0.9780(3) 0.3286(3) 0.0252(10) Uani 1 1 d . .
H14A H 0.7096 0.9790 0.3882 0.030 Uiso 1 1 calc R U
C15A C 0.8748(4) 1.0346(3) 0.2819(3) 0.0256(10) Uani 1 1 d . .
C16A C 1.0398(4) 1.1110(3) 0.2276(3) 0.0321(12) Uani 1 1 d . .
C17A C 1.0490(5) 1.2008(4) 0.1882(4) 0.0490(15) Uani 1 1 d . .
H17A H 1.0055 1.2052 0.1378 0.073 Uiso 1 1 calc R U
H17B H 1.1279 1.2129 0.1757 0.073 Uiso 1 1 calc R U
H17C H 1.0194 1.2423 0.2256 0.073 Uiso 1 1 calc R U
C18A C 1.0731(4) 1.0449(4) 0.1695(3) 0.0448(14) Uani 1 1 d . .
H18A H 1.0684 0.9876 0.1970 0.067 Uiso 1 1 calc R U
H18B H 1.1503 1.0548 0.1506 0.067 Uiso 1 1 calc R U
H18C H 1.0224 1.0490 0.1228 0.067 Uiso 1 1 calc R U
C19A C 1.1057(4) 1.1027(3) 0.3054(3) 0.0366(12) Uani 1 1 d . .
H19A H 1.0795 1.1464 0.3418 0.055 Uiso 1 1 calc R U
H19B H 1.1856 1.1107 0.2932 0.055 Uiso 1 1 calc R U
H19C H 1.0949 1.0456 0.3320 0.055 Uiso 1 1 calc R U
C20A C 0.8419(4) 0.7838(3) -0.0100(3) 0.0340(12) Uani 1 1 d . .
H20A H 0.8907 0.7318 -0.0065 0.041 Uiso 1 1 calc R U
H20B H 0.8290 0.7993 -0.0684 0.041 Uiso 1 1 calc R U
C21A C 0.7280(4) 0.7609(3) 0.0301(3) 0.0339(12) Uani 1 1 d . .
H21A H 0.7417 0.7422 0.0884 0.041 Uiso 1 1 calc R U
C22A C 0.6809(5) 0.6856(3) -0.0117(3) 0.0402(13) Uani 1 1 d . .
H22A H 0.6645 0.7031 -0.0686 0.060 Uiso 1 1 calc R U
H22B H 0.6117 0.6669 0.0161 0.060 Uiso 1 1 calc R U
H22C H 0.7361 0.6383 -0.0095 0.060 Uiso 1 1 calc R U
C23A C 0.6449(4) 0.8341(3) 0.0277(3) 0.0391(13) Uani 1 1 d . .
H23A H 0.6686 0.8768 0.0650 0.059 Uiso 1 1 calc R U
H23B H 0.5708 0.8128 0.0444 0.059 Uiso 1 1 calc R U
H23C H 0.6410 0.8605 -0.0277 0.059 Uiso 1 1 calc R U
C24A C 0.5709(4) 0.9994(3) 0.3122(3) 0.0296(11) Uani 1 1 d . .
H24A H 0.5569 1.0613 0.3187 0.036 Uiso 1 1 calc R U
H24B H 0.5533 0.9876 0.2553 0.036 Uiso 1 1 calc R U
C25A C 0.3908(4) 0.9355(4) 0.3280(4) 0.0457(14) Uani 1 1 d . .
H25A H 0.3538 0.9909 0.3138 0.069 Uiso 1 1 calc R U
H25B H 0.3425 0.9012 0.3653 0.069 Uiso 1 1 calc R U
H25C H 0.4042 0.9050 0.2785 0.069 Uiso 1 1 calc R U
C26A C 0.4781(5) 0.9945(4) 0.4410(3) 0.0416(13) Uani 1 1 d . .
H26A H 0.5503 1.0092 0.4641 0.062 Uiso 1 1 calc R U
H26B H 0.4367 0.9576 0.4806 0.062 Uiso 1 1 calc R U
H26C H 0.4342 1.0472 0.4280 0.062 Uiso 1 1 calc R U
O1B O 0.5317(4) 0.4276(2) 0.5366(2) 0.0480(10) Uani 1 1 d . .
O2B O 0.5554(4) 0.5094(2) 0.4223(2) 0.0547(11) Uani 1 1 d . .
O3B O 0.3904(3) 0.3072(3) 0.3639(2) 0.0478(10) Uani 1 1 d . .
O4B O 0.6179(3) 0.18318(19) 0.22876(19) 0.0282(7) Uani 1 1 d . .
O5B O 0.7743(2) 0.38480(19) 0.23316(17) 0.0258(7) Uani 1 1 d . .
O6B O 0.5725(2) 0.49901(19) 0.14081(18) 0.0250(7) Uani 1 1 d . .
O7B O 0.5822(2) 0.6097(2) 0.22416(19) 0.0292(7) Uani 1 1 d . .
N1B N 0.5660(3) 0.3529(2) 0.3384(2) 0.0270(9) Uani 1 1 d D .
H1B H 0.623(3) 0.368(3) 0.302(2) 0.031(13) Uiso 1 1 d D .
N2B N 0.5535(3) 0.3120(2) 0.1772(2) 0.0225(8) Uani 1 1 d D .
H2B H 0.572(4) 0.3664(19) 0.154(3) 0.025(12) Uiso 1 1 d D .
N3B N 0.7614(3) 0.3452(2) 0.1049(2) 0.0214(8) Uani 1 1 d . .
N4B N 0.7378(3) 0.5551(2) 0.1751(2) 0.0242(8) Uani 1 1 d D .
H4B H 0.777(4) 0.597(3) 0.202(3) 0.050(16) Uiso 1 1 d D .
N5B N 0.9942(3) 0.4714(3) 0.0769(2) 0.0356(10) Uani 1 1 d . .
C1B C 0.5019(7) 0.5028(4) 0.5788(4) 0.073(2) Uani 1 1 d . .
H1BA H 0.4393 0.5332 0.5508 0.110 Uiso 1 1 calc R U
H1BB H 0.5667 0.5406 0.5794 0.110 Uiso 1 1 calc R U
H1BC H 0.4795 0.4858 0.6348 0.110 Uiso 1 1 calc R U
C2B C 0.5567(4) 0.4401(3) 0.4578(3) 0.0334(12) Uani 1 1 d . .
C3B C 0.5922(4) 0.3562(3) 0.4239(3) 0.0278(10) Uani 1 1 d . .
H3B H 0.5516 0.3090 0.4548 0.033 Uiso 1 1 calc R U
C4B C 0.4665(4) 0.3221(3) 0.3153(3) 0.0288(11) Uani 1 1 d . .
C5B C 0.4541(4) 0.3078(3) 0.2274(3) 0.0269(10) Uani 1 1 d . .
C6B C 0.3683(4) 0.2429(3) 0.2067(3) 0.0359(12) Uani 1 1 d . .
H6BA H 0.3850 0.2070 0.1604 0.043 Uiso 1 1 calc R U
H6BB H 0.3261 0.2139 0.2522 0.043 Uiso 1 1 calc R U
C7B C 0.3457(4) 0.3363(3) 0.1883(3) 0.0357(12) Uani 1 1 d . .
H7BA H 0.2892 0.3649 0.2223 0.043 Uiso 1 1 calc R U
H7BB H 0.3480 0.3581 0.1306 0.043 Uiso 1 1 calc R U
C8B C 0.6317(4) 0.2489(3) 0.1848(3) 0.0241(10) Uani 1 1 d . .
C9B C 0.7366(4) 0.2574(3) 0.1338(3) 0.0248(10) Uani 1 1 d . .
H9B H 0.8018 0.2326 0.1656 0.030 Uiso 1 1 calc R U
C10B C 0.7260(4) 0.2105(3) 0.0552(3) 0.0315(11) Uani 1 1 d . .
H10C H 0.7554 0.1509 0.0626 0.038 Uiso 1 1 calc R U
H10D H 0.6467 0.2093 0.0379 0.038 Uiso 1 1 calc R U
C11B C 0.7960(4) 0.2626(3) -0.0065(3) 0.0312(11) Uani 1 1 d . .
H11C H 0.7708 0.2545 -0.0627 0.037 Uiso 1 1 calc R U
H11D H 0.8765 0.2462 -0.0020 0.037 Uiso 1 1 calc R U
C12B C 0.7758(4) 0.3544(3) 0.0159(3) 0.0239(10) Uani 1 1 d . .
H12C H 0.8409 0.3907 0.0005 0.029 Uiso 1 1 calc R U
H12D H 0.7076 0.3796 -0.0107 0.029 Uiso 1 1 calc R U
C13B C 0.7795(3) 0.4036(3) 0.1597(3) 0.0222(10) Uani 1 1 d . .
C14B C 0.8026(4) 0.4961(3) 0.1281(3) 0.0224(10) Uani 1 1 d . .
H14B H 0.7809 0.5039 0.0695 0.027 Uiso 1 1 calc R U
C15B C 0.6251(4) 0.5504(3) 0.1773(3) 0.0239(10) Uani 1 1 d . .
C16B C 0.4596(4) 0.6276(3) 0.2278(3) 0.0308(11) Uani 1 1 d . .
C17B C 0.4518(5) 0.6937(4) 0.2906(4) 0.0531(16) Uani 1 1 d . .
H17D H 0.4863 0.6706 0.3413 0.080 Uiso 1 1 calc R U
H17E H 0.3727 0.7082 0.3007 0.080 Uiso 1 1 calc R U
H17F H 0.4913 0.7454 0.2706 0.080 Uiso 1 1 calc R U
C18B C 0.3959(4) 0.5487(3) 0.2562(3) 0.0388(12) Uani 1 1 d . .
H18D H 0.4011 0.5064 0.2147 0.058 Uiso 1 1 calc R U
H18E H 0.3169 0.5642 0.2653 0.058 Uiso 1 1 calc R U
H18F H 0.4283 0.5241 0.3072 0.058 Uiso 1 1 calc R U
C19B C 0.4212(4) 0.6622(4) 0.1453(3) 0.0430(14) Uani 1 1 d . .
H19D H 0.4639 0.7135 0.1287 0.065 Uiso 1 1 calc R U
H19E H 0.3411 0.6772 0.1477 0.065 Uiso 1 1 calc R U
H19F H 0.4336 0.6185 0.1057 0.065 Uiso 1 1 calc R U
C20B C 0.7178(4) 0.3415(3) 0.4366(3) 0.0309(11) Uani 1 1 d . .
H20C H 0.7586 0.3882 0.4065 0.037 Uiso 1 1 calc R U
H20D H 0.7344 0.3448 0.4951 0.037 Uiso 1 1 calc R U
C21B C 0.7615(4) 0.2564(3) 0.4091(3) 0.0287(11) Uani 1 1 d . .
H21B H 0.7516 0.2567 0.3488 0.034 Uiso 1 1 calc R U
C22B C 0.6969(5) 0.1804(3) 0.4476(3) 0.0396(13) Uani 1 1 d . .
H22D H 0.6959 0.1833 0.5069 0.059 Uiso 1 1 calc R U
H22E H 0.7337 0.1267 0.4332 0.059 Uiso 1 1 calc R U
H22F H 0.6197 0.1825 0.4273 0.059 Uiso 1 1 calc R U
C23B C 0.8868(4) 0.2472(4) 0.4264(3) 0.0442(14) Uani 1 1 d . .
H23D H 0.8993 0.2487 0.4850 0.066 Uiso 1 1 calc R U
H23E H 0.9266 0.2946 0.3977 0.066 Uiso 1 1 calc R U
H23F H 0.9151 0.1925 0.4075 0.066 Uiso 1 1 calc R U
C24B C 0.9268(4) 0.5150(3) 0.1365(3) 0.0273(10) Uani 1 1 d . .
H24C H 0.9380 0.5776 0.1289 0.033 Uiso 1 1 calc R U
H24D H 0.9519 0.4961 0.1920 0.033 Uiso 1 1 calc R U
C25B C 0.9962(5) 0.5217(4) 0.0000(3) 0.0539(17) Uani 1 1 d . .
H25D H 0.9195 0.5299 -0.0204 0.081 Uiso 1 1 calc R U
H25E H 1.0416 0.4915 -0.0395 0.081 Uiso 1 1 calc R U
H25F H 1.0290 0.5777 0.0078 0.081 Uiso 1 1 calc R U
C26B C 1.1069(5) 0.4547(4) 0.1059(4) 0.0573(17) Uani 1 1 d . .
H26D H 1.1427 0.5091 0.1156 0.086 Uiso 1 1 calc R U
H26E H 1.1503 0.4249 0.0650 0.086 Uiso 1 1 calc R U
H26F H 1.1044 0.4188 0.1568 0.086 Uiso 1 1 calc R U
O1C O 0.0424(4) 0.5766(2) 0.4196(2) 0.0552(11) Uani 1 1 d . .
O2C O 0.0616(4) 0.4973(2) 0.5359(2) 0.0542(11) Uani 1 1 d . .
O3C O -0.1023(3) 0.7137(3) 0.5913(2) 0.0525(11) Uani 1 1 d . .
O4C O 0.1296(3) 0.8239(2) 0.7253(2) 0.0363(8) Uani 1 1 d . .
O5C O 0.2725(2) 0.6102(2) 0.72349(18) 0.0276(7) Uani 1 1 d . .
O6C O 0.0572(3) 0.5148(2) 0.81234(18) 0.0289(7) Uani 1 1 d . .
O7C O 0.0648(3) 0.4032(2) 0.7287(2) 0.0323(8) Uani 1 1 d . .
N1C N 0.0692(3) 0.6549(3) 0.6158(2) 0.0293(9) Uani 1 1 d D .
H1C H 0.130(3) 0.640(3) 0.653(3) 0.045(15) Uiso 1 1 d D .
N2C N 0.0579(3) 0.6999(3) 0.7770(2) 0.0260(9) Uani 1 1 d D .
H2C H 0.072(4) 0.6457(19) 0.801(3) 0.024(12) Uiso 1 1 d D .
N3C N 0.2621(3) 0.6550(2) 0.8504(2) 0.0227(8) Uani 1 1 d . .
N4C N 0.2206(3) 0.4450(2) 0.7838(2) 0.0269(9) Uani 1 1 d D .
H4C H 0.257(4) 0.409(3) 0.748(3) 0.049(17) Uiso 1 1 d D .
N5C N 0.4771(3) 0.5044(3) 0.8893(2) 0.0350(10) Uani 1 1 d . .
C1C C 0.0132(8) 0.4995(4) 0.3796(4) 0.082(3) Uani 1 1 d . .
H1CA H -0.0045 0.5146 0.3224 0.123 Uiso 1 1 calc R U
H1CB H -0.0523 0.4733 0.4068 0.123 Uiso 1 1 calc R U
H1CC H 0.0767 0.4587 0.3826 0.123 Uiso 1 1 calc R U
C2C C 0.0636(4) 0.5649(3) 0.4990(3) 0.0369(13) Uani 1 1 d . .
C3C C 0.0959(4) 0.6495(3) 0.5310(3) 0.0286(11) Uani 1 1 d . .
H3C H 0.0538 0.6963 0.4996 0.034 Uiso 1 1 calc R U
C4C C -0.0276(4) 0.6933(3) 0.6391(3) 0.0352(12) Uani 1 1 d . .
C5C C -0.0401(4) 0.7108(3) 0.7272(3) 0.0296(11) Uani 1 1 d . .
C6C C -0.1517(4) 0.6919(4) 0.7681(3) 0.0388(13) Uani 1 1 d . .
H6CA H -0.2111 0.6675 0.7352 0.047 Uiso 1 1 calc R U
H6CB H -0.1511 0.6713 0.8262 0.047 Uiso 1 1 calc R U
C7C C -0.1189(4) 0.7825(3) 0.7474(3) 0.0384(12) Uani 1 1 d . .
H7CA H -0.0984 0.8179 0.7928 0.046 Uiso 1 1 calc R U
H7CB H -0.1583 0.8141 0.7018 0.046 Uiso 1 1 calc R U
C8C C 0.1403(4) 0.7577(3) 0.7691(3) 0.0275(10) Uani 1 1 d . .
C9C C 0.2452(4) 0.7437(3) 0.8188(3) 0.0275(10) Uani 1 1 d . .
H9C H 0.3116 0.7616 0.7848 0.033 Uiso 1 1 calc R U
C10C C 0.2415(4) 0.7947(3) 0.8954(3) 0.0358(12) Uani 1 1 d . .
H10E H 0.2745 0.8520 0.8847 0.043 Uiso 1 1 calc R U
H10F H 0.1634 0.8018 0.9153 0.043 Uiso 1 1 calc R U
C11C C 0.3107(4) 0.7407(3) 0.9559(3) 0.0327(11) Uani 1 1 d . .
H11E H 0.2908 0.7536 1.0124 0.039 Uiso 1 1 calc R U
H11F H 0.3919 0.7502 0.9469 0.039 Uiso 1 1 calc R U
C12C C 0.2799(4) 0.6491(3) 0.9387(3) 0.0294(11) Uani 1 1 d . .
H12E H 0.3416 0.6082 0.9539 0.035 Uiso 1 1 calc R U
H12F H 0.2107 0.6314 0.9685 0.035 Uiso 1 1 calc R U
C13C C 0.2748(3) 0.5926(3) 0.7975(3) 0.0236(10) Uani 1 1 d . .
C14C C 0.2871(4) 0.5002(3) 0.8318(3) 0.0262(10) Uani 1 1 d . .
H14C H 0.2608 0.4958 0.8897 0.031 Uiso 1 1 calc R U
C15C C 0.1091(4) 0.4598(3) 0.7775(3) 0.0275(11) Uani 1 1 d . .
C16C C -0.0581(4) 0.3927(3) 0.7235(3) 0.0337(12) Uani 1 1 d . .
C17C C -0.1165(5) 0.4737(4) 0.6918(3) 0.0452(14) Uani 1 1 d . .
H17G H -0.1123 0.5169 0.7323 0.068 Uiso 1 1 calc R U
H17H H -0.1954 0.4619 0.6811 0.068 Uiso 1 1 calc R U
H17I H -0.0800 0.4951 0.6412 0.068 Uiso 1 1 calc R U
C18C C -0.0660(5) 0.3239(4) 0.6642(4) 0.0515(16) Uani 1 1 d . .
H18G H -0.0283 0.3426 0.6132 0.077 Uiso 1 1 calc R U
H18H H -0.1451 0.3131 0.6535 0.077 Uiso 1 1 calc R U
H18I H -0.0297 0.2712 0.6872 0.077 Uiso 1 1 calc R U
C19C C -0.1020(5) 0.3636(4) 0.8072(3) 0.0516(16) Uani 1 1 d . .
H19G H -0.0587 0.3131 0.8281 0.077 Uiso 1 1 calc R U
H19H H -0.1814 0.3487 0.8034 0.077 Uiso 1 1 calc R U
H19I H -0.0944 0.4100 0.8441 0.077 Uiso 1 1 calc R U
C20C C 0.2212(4) 0.6630(3) 0.5168(3) 0.0326(11) Uani 1 1 d . .
H20E H 0.2633 0.6159 0.5465 0.039 Uiso 1 1 calc R U
H20F H 0.2377 0.6592 0.4580 0.039 Uiso 1 1 calc R U
C21C C 0.2635(4) 0.7482(3) 0.5434(3) 0.0329(11) Uani 1 1 d . .
H21C H 0.2554 0.7484 0.6039 0.040 Uiso 1 1 calc R U
C22C C 0.1966(5) 0.8232(3) 0.5059(3) 0.0412(13) Uani 1 1 d . .
H22G H 0.1966 0.8205 0.4465 0.062 Uiso 1 1 calc R U
H22H H 0.2307 0.8769 0.5202 0.062 Uiso 1 1 calc R U
H22I H 0.1193 0.8210 0.5265 0.062 Uiso 1 1 calc R U
C23C C 0.3869(5) 0.7562(4) 0.5218(4) 0.0460(14) Uani 1 1 d . .
H23G H 0.4288 0.7071 0.5469 0.069 Uiso 1 1 calc R U
H23H H 0.4153 0.8094 0.5420 0.069 Uiso 1 1 calc R U
H23I H 0.3963 0.7573 0.4626 0.069 Uiso 1 1 calc R U
C24C C 0.4089(4) 0.4695(3) 0.8270(3) 0.0289(11) Uani 1 1 d . .
H24E H 0.4119 0.4061 0.8333 0.035 Uiso 1 1 calc R U
H24F H 0.4401 0.4870 0.7727 0.035 Uiso 1 1 calc R U
C25C C 0.4651(5) 0.4541(4) 0.9666(3) 0.0477(15) Uani 1 1 d . .
H25G H 0.3871 0.4578 0.9856 0.072 Uiso 1 1 calc R U
H25H H 0.5147 0.4768 1.0071 0.072 Uiso 1 1 calc R U
H25I H 0.4856 0.3941 0.9590 0.072 Uiso 1 1 calc R U
C26C C 0.5944(4) 0.5052(4) 0.8630(4) 0.0494(15) Uani 1 1 d . .
H26G H 0.6202 0.4465 0.8545 0.074 Uiso 1 1 calc R U
H26H H 0.6403 0.5293 0.9048 0.074 Uiso 1 1 calc R U
H26I H 0.6014 0.5404 0.8119 0.074 Uiso 1 1 calc R U
O1D O 0.4613(3) 0.1119(2) 1.0432(2) 0.0388(9) Uani 1 1 d . .
O2D O 0.4965(3) 0.0352(3) 0.9353(2) 0.0543(11) Uani 1 1 d . .
O3D O 0.5798(3) 0.2256(3) 0.8634(2) 0.0441(10) Uani 1 1 d . .
O4D O 0.3723(3) 0.3419(2) 0.7003(2) 0.0347(8) Uani 1 1 d . .
O5D O 0.2254(2) 0.1255(2) 0.72475(18) 0.0281(7) Uani 1 1 d . .
O6D O 0.4295(3) 0.0277(2) 0.63768(19) 0.0309(8) Uani 1 1 d . .
O7D O 0.4235(3) -0.1032(2) 0.7065(2) 0.0346(8) Uani 1 1 d . .
N1D N 0.4092(3) 0.1748(3) 0.8362(2) 0.0304(9) Uani 1 1 d D .
H1D H 0.359(3) 0.153(3) 0.799(2) 0.033(13) Uiso 1 1 d D .
N2D N 0.4381(3) 0.2117(3) 0.6713(2) 0.0259(9) Uani 1 1 d D .
H2D H 0.424(4) 0.156(2) 0.657(3) 0.034(13) Uiso 1 1 d D .
N3D N 0.2363(3) 0.1769(2) 0.5943(2) 0.0233(8) Uani 1 1 d . .
N4D N 0.2660(3) -0.0396(3) 0.6675(2) 0.0288(9) Uani 1 1 d D .
H4D H 0.235(4) -0.088(2) 0.692(3) 0.031(13) Uiso 1 1 d D .
N5D N -0.0024(3) 0.0553(2) 0.5917(2) 0.0292(9) Uani 1 1 d . .
C1D C 0.5198(5) 0.0470(3) 1.0936(3) 0.0469(14) Uani 1 1 d . .
H1DA H 0.5929 0.0342 1.0689 0.070 Uiso 1 1 calc R U
H1DB H 0.4753 -0.0053 1.0982 0.070 Uiso 1 1 calc R U
H1DC H 0.5310 0.0679 1.1478 0.070 Uiso 1 1 calc R U
C2D C 0.4532(4) 0.0964(3) 0.9643(3) 0.0345(12) Uani 1 1 d . .
C3D C 0.3795(4) 0.1626(3) 0.9211(3) 0.0306(11) Uani 1 1 d . .
H3D H 0.3864 0.2182 0.9475 0.037 Uiso 1 1 calc R U
C4D C 0.5098(4) 0.2070(3) 0.8137(3) 0.0326(11) Uani 1 1 d . .
C5D C 0.5323(4) 0.2188(3) 0.7246(3) 0.0303(11) Uani 1 1 d . .
C6D C 0.6447(4) 0.1874(4) 0.6955(3) 0.0407(13) Uani 1 1 d . .
H6DA H 0.6968 0.1606 0.7366 0.049 Uiso 1 1 calc R U
H6DB H 0.6486 0.1627 0.6416 0.049 Uiso 1 1 calc R U
C7D C 0.6206(4) 0.2815(4) 0.6979(3) 0.0406(13) Uani 1 1 d . .
H7DA H 0.6098 0.3148 0.6454 0.049 Uiso 1 1 calc R U
H7DB H 0.6580 0.3128 0.7404 0.049 Uiso 1 1 calc R U
C8D C 0.3597(4) 0.2744(3) 0.6675(3) 0.0239(10) Uani 1 1 d . .
C9D C 0.2548(4) 0.2638(3) 0.6193(3) 0.0247(10) Uani 1 1 d . .
H9D H 0.1887 0.2819 0.6523 0.030 Uiso 1 1 calc R U
C10D C 0.2567(4) 0.3189(3) 0.5393(3) 0.0308(11) Uani 1 1 d . .
H10G H 0.3341 0.3242 0.5174 0.037 Uiso 1 1 calc R U
H10H H 0.2248 0.3769 0.5465 0.037 Uiso 1 1 calc R U
C11D C 0.1833(4) 0.2689(3) 0.4835(3) 0.0270(10) Uani 1 1 d . .
H11G H 0.1026 0.2799 0.4941 0.032 Uiso 1 1 calc R U
H11H H 0.2000 0.2843 0.4255 0.032 Uiso 1 1 calc R U
C12D C 0.2153(4) 0.1768(3) 0.5058(3) 0.0280(11) Uani 1 1 d . .
H12G H 0.1534 0.1379 0.4942 0.034 Uiso 1 1 calc R U
H12H H 0.2835 0.1593 0.4760 0.034 Uiso 1 1 calc R U
C13D C 0.2199(3) 0.1133(3) 0.6508(3) 0.0247(10) Uani 1 1 d . .
C14D C 0.1963(4) 0.0238(3) 0.6242(3) 0.0259(10) Uani 1 1 d . .
H14D H 0.2100 0.0217 0.5643 0.031 Uiso 1 1 calc R U
C15D C 0.3777(4) -0.0327(3) 0.6684(3) 0.0257(10) Uani 1 1 d . .
C16D C 0.5458(4) -0.1135(3) 0.7177(3) 0.0327(11) Uani 1 1 d . .
C17D C 0.5886(5) -0.0450(4) 0.7685(4) 0.0610(18) Uani 1 1 d . .
H17J H 0.6011 0.0073 0.7340 0.091 Uiso 1 1 calc R U
H17K H 0.6595 -0.0644 0.7939 0.091 Uiso 1 1 calc R U
H17L H 0.5333 -0.0332 0.8109 0.091 Uiso 1 1 calc R U
C18D C 0.5541(5) -0.2006(4) 0.7614(4) 0.0613(18) Uani 1 1 d . .
H18J H 0.5130 -0.1999 0.8131 0.092 Uiso 1 1 calc R U
H18K H 0.6332 -0.2154 0.7718 0.092 Uiso 1 1 calc R U
H18L H 0.5216 -0.2433 0.7276 0.092 Uiso 1 1 calc R U
C19D C 0.6051(4) -0.1129(4) 0.6361(3) 0.0425(13) Uani 1 1 d . .
H19J H 0.5704 -0.1544 0.6023 0.064 Uiso 1 1 calc R U
H19K H 0.6845 -0.1283 0.6442 0.064 Uiso 1 1 calc R U
H19L H 0.5989 -0.0554 0.6089 0.064 Uiso 1 1 calc R U
C20D C 0.2583(4) 0.1318(3) 0.9302(3) 0.0316(11) Uani 1 1 d . .
H20G H 0.2511 0.0797 0.8995 0.038 Uiso 1 1 calc R U
H20H H 0.2446 0.1150 0.9884 0.038 Uiso 1 1 calc R U
C21D C 0.1669(4) 0.1952(3) 0.9021(3) 0.0352(12) Uani 1 1 d . .
H21D H 0.1845 0.2159 0.8448 0.042 Uiso 1 1 calc R U
C22D C 0.1609(5) 0.2729(4) 0.9536(3) 0.0472(14) Uani 1 1 d . .
H22J H 0.1443 0.2541 1.0102 0.071 Uiso 1 1 calc R U
H22K H 0.1014 0.3124 0.9330 0.071 Uiso 1 1 calc R U
H22L H 0.2330 0.3022 0.9507 0.071 Uiso 1 1 calc R U
C23D C 0.0560(5) 0.1488(4) 0.9020(4) 0.0492(14) Uani 1 1 d . .
H23J H 0.0612 0.1022 0.8648 0.074 Uiso 1 1 calc R U
H23K H -0.0039 0.1892 0.8841 0.074 Uiso 1 1 calc R U
H23L H 0.0391 0.1250 0.9571 0.074 Uiso 1 1 calc R U
C24D C 0.0728(4) 0.0035(3) 0.6440(3) 0.0295(11) Uani 1 1 d . .
H24G H 0.0598 -0.0580 0.6367 0.035 Uiso 1 1 calc R U
H24H H 0.0567 0.0145 0.7015 0.035 Uiso 1 1 calc R U
C25D C -0.1067(4) 0.0741(4) 0.6351(4) 0.0457(14) Uani 1 1 d . .
H25J H -0.1433 0.0203 0.6522 0.068 Uiso 1 1 calc R U
H25K H -0.1568 0.1090 0.5990 0.068 Uiso 1 1 calc R U
H25L H -0.0898 0.1057 0.6830 0.068 Uiso 1 1 calc R U
C26D C -0.0258(5) 0.0129(4) 0.5177(3) 0.0438(14) Uani 1 1 d . .
H26J H 0.0451 -0.0018 0.4908 0.066 Uiso 1 1 calc R U
H26K H -0.0707 0.0513 0.4811 0.066 Uiso 1 1 calc R U
H26L H -0.0675 -0.0396 0.5314 0.066 Uiso 1 1 calc R U

loop_
_atom_site_aniso_label
_atom_site_aniso_U_11
_atom_site_aniso_U_22
_atom_site_aniso_U_33
_atom_site_aniso_U_23
_atom_site_aniso_U_13
_atom_site_aniso_U_12
O1A 0.042(2) 0.0379(19) 0.0265(19) 0.0012(15) -0.0046(15) -0.0010(17)
O2A 0.036(2) 0.0391(19) 0.0327(19) -0.0072(16) -0.0017(15) -0.0009(16)
O3A 0.0249(19) 0.088(3) 0.0292(19) -0.0019(19) 0.0070(16) 0.0178(19)
O4A 0.0260(19) 0.040(2) 0.047(2) -0.0216(17) 0.0004(16) -0.0017(16)
O5A 0.0223(17) 0.0421(19) 0.0221(18) -0.0002(14) 0.0004(13) -0.0024(15)
O6A 0.0186(16) 0.0339(19) 0.0328(18) 0.0025(15) -0.0010(14) -0.0014(15)
O7A 0.0174(16) 0.0374(19) 0.0347(18) 0.0070(15) -0.0001(13) -0.0095(15)
N1A 0.021(2) 0.045(2) 0.022(2) -0.0033(18) 0.0005(17) 0.0033(19)
N2A 0.017(2) 0.033(2) 0.024(2) -0.0054(17) -0.0001(15) -0.0020(17)
N3A 0.0188(19) 0.031(2) 0.019(2) -0.0024(16) 0.0025(15) -0.0008(16)
N4A 0.018(2) 0.028(2) 0.034(2) 0.0034(18) 0.0018(16) -0.0008(18)
N5A 0.021(2) 0.034(2) 0.036(2) 0.0039(18) 0.0008(17) -0.0013(18)
C1A 0.044(3) 0.039(3) 0.037(3) 0.000(2) -0.006(2) -0.007(3)
C2A 0.022(3) 0.038(3) 0.030(3) 0.000(2) -0.001(2) -0.007(2)
C3A 0.024(3) 0.043(3) 0.022(2) -0.004(2) -0.0009(19) 0.002(2)
C4A 0.024(3) 0.047(3) 0.026(3) -0.003(2) -0.003(2) 0.002(2)
C5A 0.014(2) 0.046(3) 0.027(3) -0.006(2) -0.0010(19) 0.002(2)
C6A 0.021(3) 0.061(4) 0.038(3) 0.003(3) 0.000(2) 0.013(3)
C7A 0.019(3) 0.069(4) 0.034(3) 0.005(3) -0.005(2) -0.005(3)
C8A 0.023(2) 0.032(3) 0.027(2) -0.006(2) -0.0056(19) -0.004(2)
C9A 0.021(2) 0.022(2) 0.030(3) -0.0068(19) -0.0022(19) -0.0001(19)
C10A 0.027(3) 0.028(3) 0.035(3) 0.001(2) 0.000(2) 0.003(2)
C11A 0.024(3) 0.036(3) 0.025(2) 0.002(2) 0.0009(19) 0.001(2)
C12A 0.026(3) 0.032(3) 0.022(2) -0.0031(19) 0.0016(19) 0.003(2)
C13A 0.009(2) 0.033(3) 0.027(3) -0.002(2) 0.0025(18) -0.0010(19)
C14A 0.020(2) 0.029(2) 0.026(2) 0.0012(19) 0.0024(19) -0.001(2)
C15A 0.023(3) 0.030(3) 0.024(2) -0.003(2) 0.0003(19) -0.005(2)
C16A 0.016(2) 0.046(3) 0.034(3) 0.004(2) 0.001(2) -0.012(2)
C17A 0.028(3) 0.062(4) 0.055(4) 0.018(3) -0.008(3) -0.021(3)
C18A 0.030(3) 0.071(4) 0.035(3) -0.011(3) 0.010(2) -0.015(3)
C19A 0.019(2) 0.050(3) 0.040(3) 0.003(2) -0.003(2) -0.007(2)
C20A 0.038(3) 0.041(3) 0.023(3) -0.001(2) -0.003(2) 0.003(2)
C21A 0.040(3) 0.033(3) 0.029(3) 0.001(2) -0.003(2) -0.002(2)
C22A 0.051(3) 0.033(3) 0.036(3) 0.001(2) -0.009(2) -0.004(3)
C23A 0.033(3) 0.037(3) 0.048(3) -0.008(2) 0.004(2) -0.006(2)
C24A 0.019(2) 0.034(3) 0.035(3) 0.006(2) 0.002(2) -0.003(2)
C25A 0.026(3) 0.056(4) 0.054(4) 0.013(3) -0.004(2) -0.009(3)
C26A 0.038(3) 0.049(3) 0.038(3) -0.003(2) 0.012(2) 0.000(3)
O1B 0.074(3) 0.039(2) 0.030(2) -0.0017(16) 0.0101(19) 0.013(2)
O2B 0.088(3) 0.038(2) 0.037(2) 0.0039(18) -0.006(2) 0.009(2)
O3B 0.0245(19) 0.090(3) 0.0296(19) -0.0032(19) 0.0078(16) -0.013(2)
O4B 0.0274(18) 0.0261(17) 0.0303(17) 0.0056(14) 0.0011(13) -0.0039(14)
O5B 0.0227(17) 0.0368(18) 0.0176(17) 0.0008(13) 0.0009(13) -0.0012(14)
O6B 0.0199(16) 0.0289(16) 0.0266(17) -0.0049(13) -0.0037(13) 0.0001(14)
O7B 0.0150(16) 0.0368(18) 0.0368(19) -0.0144(15) -0.0012(14) 0.0076(14)
N1B 0.024(2) 0.036(2) 0.020(2) -0.0005(17) 0.0013(16) -0.0011(18)
N2B 0.0164(19) 0.028(2) 0.022(2) 0.0038(16) -0.0001(15) 0.0011(17)
N3B 0.0188(19) 0.0254(19) 0.0200(19) -0.0011(15) 0.0022(15) -0.0015(16)
N4B 0.017(2) 0.027(2) 0.030(2) -0.0063(16) 0.0015(16) 0.0000(16)
N5B 0.023(2) 0.049(3) 0.035(2) -0.009(2) 0.0063(18) -0.003(2)
C1B 0.127(7) 0.052(4) 0.041(4) -0.016(3) 0.013(4) 0.027(4)
C2B 0.035(3) 0.040(3) 0.025(3) 0.005(2) -0.006(2) 0.001(2)
C3B 0.026(3) 0.035(3) 0.023(2) -0.001(2) -0.0013(19) 0.001(2)
C4B 0.021(2) 0.035(3) 0.030(3) 0.000(2) 0.003(2) -0.002(2)
C5B 0.017(2) 0.039(3) 0.024(2) 0.000(2) 0.0002(18) -0.004(2)
C6B 0.021(3) 0.045(3) 0.041(3) 0.000(2) 0.002(2) -0.013(2)
C7B 0.019(2) 0.053(3) 0.035(3) 0.000(2) -0.002(2) 0.002(2)
C8B 0.026(3) 0.026(2) 0.020(2) -0.0046(19) -0.0046(19) -0.004(2)
C9B 0.021(2) 0.023(2) 0.030(3) 0.0014(19) 0.0017(19) 0.0014(19)
C10B 0.038(3) 0.027(2) 0.030(3) -0.006(2) 0.006(2) -0.002(2)
C11B 0.030(3) 0.035(3) 0.029(3) -0.007(2) 0.004(2) 0.001(2)
C12B 0.023(2) 0.029(2) 0.019(2) -0.0006(18) 0.0021(18) -0.003(2)
C13B 0.011(2) 0.029(2) 0.026(3) -0.001(2) 0.0043(18) 0.0027(19)
C14B 0.017(2) 0.025(2) 0.025(2) -0.0036(19) 0.0038(18) 0.0000(19)
C15B 0.020(2) 0.029(2) 0.023(2) -0.001(2) 0.0002(19) 0.002(2)
C16B 0.015(2) 0.038(3) 0.040(3) -0.007(2) -0.005(2) 0.010(2)
C17B 0.026(3) 0.064(4) 0.073(4) -0.035(3) 0.004(3) 0.013(3)
C18B 0.029(3) 0.047(3) 0.039(3) 0.004(2) 0.007(2) 0.007(2)
C19B 0.027(3) 0.056(4) 0.043(3) 0.015(3) 0.005(2) 0.012(3)
C20B 0.028(3) 0.037(3) 0.029(3) -0.004(2) -0.003(2) -0.005(2)
C21B 0.025(2) 0.039(3) 0.023(2) -0.003(2) -0.0059(19) 0.004(2)
C22B 0.037(3) 0.034(3) 0.047(3) 0.002(2) -0.001(2) 0.005(2)
C23B 0.030(3) 0.054(3) 0.049(3) -0.005(3) -0.004(2) 0.003(3)
C24B 0.020(2) 0.032(3) 0.029(3) -0.004(2) 0.0047(19) -0.002(2)
C25B 0.048(4) 0.079(4) 0.037(3) -0.011(3) 0.014(3) -0.027(3)
C26B 0.025(3) 0.079(4) 0.072(4) -0.035(4) 0.001(3) 0.003(3)
O1C 0.088(3) 0.044(2) 0.034(2) -0.0054(17) -0.017(2) -0.012(2)
O2C 0.083(3) 0.039(2) 0.041(2) 0.0024(18) 0.005(2) -0.012(2)
O3C 0.028(2) 0.097(3) 0.032(2) -0.005(2) -0.0114(17) 0.018(2)
O4C 0.0318(19) 0.038(2) 0.038(2) 0.0105(16) -0.0064(15) 0.0029(16)
O5C 0.0229(17) 0.0384(19) 0.0210(18) 0.0013(14) -0.0025(13) 0.0005(14)
O6C 0.0222(17) 0.0402(19) 0.0249(17) -0.0050(15) 0.0006(13) -0.0024(15)
O7C 0.0209(17) 0.0390(19) 0.0381(19) -0.0099(15) -0.0003(14) -0.0087(15)
N1C 0.022(2) 0.041(2) 0.024(2) 0.0008(18) -0.0038(17) 0.0040(19)
N2C 0.019(2) 0.033(2) 0.026(2) 0.0022(17) -0.0032(16) 0.0022(18)
N3C 0.0201(19) 0.030(2) 0.0179(19) -0.0006(16) -0.0047(15) 0.0003(16)
N4C 0.022(2) 0.032(2) 0.027(2) -0.0039(18) -0.0089(17) -0.0010(18)
N5C 0.029(2) 0.039(2) 0.038(2) -0.0112(19) -0.0144(18) 0.0050(19)
C1C 0.140(8) 0.054(4) 0.057(4) -0.017(3) -0.032(4) -0.027(5)
C2C 0.039(3) 0.045(3) 0.027(3) -0.003(2) 0.000(2) -0.008(3)
C3C 0.026(3) 0.034(3) 0.025(3) 0.003(2) -0.004(2) 0.001(2)
C4C 0.023(3) 0.054(3) 0.029(3) 0.000(2) -0.005(2) 0.005(2)
C5C 0.017(2) 0.045(3) 0.026(3) 0.000(2) -0.0023(19) 0.004(2)
C6C 0.017(3) 0.059(4) 0.040(3) -0.005(3) -0.005(2) 0.006(2)
C7C 0.026(3) 0.051(3) 0.038(3) -0.001(2) -0.006(2) 0.015(2)
C8C 0.024(3) 0.035(3) 0.023(2) -0.001(2) 0.0008(19) 0.006(2)
C9C 0.021(2) 0.032(3) 0.029(3) 0.001(2) -0.0013(19) -0.001(2)
C10C 0.038(3) 0.034(3) 0.035(3) -0.007(2) -0.007(2) 0.005(2)
C11C 0.035(3) 0.035(3) 0.029(3) -0.003(2) -0.007(2) 0.001(2)
C12C 0.030(3) 0.041(3) 0.017(2) 0.001(2) -0.0028(19) -0.002(2)
C13C 0.011(2) 0.036(3) 0.024(3) -0.002(2) -0.0056(18) 0.0009(19)
C14C 0.022(2) 0.032(2) 0.025(2) -0.0038(19) -0.0061(19) 0.000(2)
C15C 0.023(3) 0.035(3) 0.024(2) 0.002(2) -0.002(2) -0.008(2)
C16C 0.014(2) 0.049(3) 0.038(3) -0.004(2) 0.000(2) -0.010(2)
C17C 0.032(3) 0.060(4) 0.043(3) 0.003(3) -0.012(2) -0.009(3)
C18C 0.027(3) 0.066(4) 0.064(4) -0.023(3) -0.001(3) -0.016(3)
C19C 0.032(3) 0.080(4) 0.041(3) 0.016(3) -0.003(2) -0.023(3)
C20C 0.030(3) 0.044(3) 0.024(3) -0.005(2) 0.004(2) 0.001(2)
C21C 0.026(3) 0.043(3) 0.030(3) -0.005(2) 0.001(2) -0.004(2)
C22C 0.048(3) 0.037(3) 0.040(3) -0.006(2) 0.001(3) -0.008(3)
C23C 0.033(3) 0.055(4) 0.050(3) -0.007(3) 0.003(3) -0.009(3)
C24C 0.024(3) 0.032(3) 0.031(3) -0.006(2) -0.010(2) 0.003(2)
C25C 0.056(4) 0.049(3) 0.038(3) -0.008(3) -0.027(3) 0.014(3)
C26C 0.028(3) 0.052(3) 0.069(4) -0.015(3) -0.023(3) 0.002(3)
O1D 0.051(2) 0.041(2) 0.0246(19) -0.0022(15) -0.0087(15) -0.0025(18)
O2D 0.056(3) 0.069(3) 0.039(2) -0.017(2) -0.0130(19) 0.028(2)
O3D 0.0264(19) 0.080(3) 0.0265(19) -0.0026(18) -0.0088(15) -0.0110(19)
O4D 0.0256(18) 0.040(2) 0.041(2) -0.0152(16) -0.0054(15) -0.0027(15)
O5D 0.0241(18) 0.0413(19) 0.0193(17) -0.0029(14) -0.0037(13) -0.0001(15)
O6D 0.0231(17) 0.0348(19) 0.0351(19) -0.0037(15) -0.0019(14) 0.0033(15)
O7D 0.0213(17) 0.045(2) 0.0361(19) 0.0036(16) -0.0030(14) 0.0082(16)
N1D 0.023(2) 0.051(3) 0.018(2) -0.0030(18) 0.0004(16) -0.0050(19)
N2D 0.021(2) 0.034(2) 0.022(2) -0.0027(17) -0.0027(16) -0.0012(19)
N3D 0.0193(19) 0.031(2) 0.021(2) -0.0050(16) -0.0040(15) -0.0021(16)
N4D 0.020(2) 0.032(2) 0.034(2) 0.0012(18) -0.0050(17) 0.0018(18)
N5D 0.020(2) 0.033(2) 0.035(2) 0.0020(18) -0.0076(17) 0.0044(17)
C1D 0.064(4) 0.040(3) 0.036(3) 0.007(2) -0.013(3) 0.001(3)
C2D 0.029(3) 0.047(3) 0.028(3) -0.007(2) -0.002(2) -0.005(3)
C3D 0.025(3) 0.044(3) 0.023(3) -0.003(2) 0.001(2) -0.002(2)
C4D 0.022(3) 0.051(3) 0.025(3) -0.004(2) -0.003(2) 0.001(2)
C5D 0.016(2) 0.049(3) 0.026(3) -0.001(2) -0.0028(19) 0.001(2)
C6D 0.019(3) 0.069(4) 0.032(3) 0.005(3) 0.001(2) 0.003(3)
C7D 0.026(3) 0.059(4) 0.036(3) 0.008(3) -0.005(2) -0.014(3)
C8D 0.020(2) 0.029(3) 0.023(2) -0.005(2) 0.0022(18) 0.001(2)
C9D 0.017(2) 0.030(2) 0.027(2) -0.004(2) -0.0017(19) 0.002(2)
C10D 0.028(3) 0.034(3) 0.030(3) 0.003(2) -0.005(2) -0.004(2)
C11D 0.022(2) 0.033(3) 0.025(2) -0.001(2) -0.0021(19) 0.001(2)
C12D 0.029(3) 0.036(3) 0.019(2) -0.0030(19) -0.0036(19) -0.001(2)
C13D 0.009(2) 0.036(3) 0.030(3) -0.001(2) -0.0051(18) 0.0010(19)
C14D 0.016(2) 0.032(3) 0.029(3) 0.001(2) -0.0089(19) 0.001(2)
C15D 0.024(3) 0.028(2) 0.026(2) -0.003(2) -0.0078(19) 0.008(2)
C16D 0.019(2) 0.048(3) 0.031(3) -0.003(2) -0.007(2) 0.013(2)
C17D 0.043(4) 0.081(5) 0.062(4) -0.032(4) -0.029(3) 0.022(3)
C18D 0.034(3) 0.071(4) 0.075(5) 0.026(4) -0.005(3) 0.015(3)
C19D 0.025(3) 0.067(4) 0.035(3) -0.007(3) -0.002(2) 0.016(3)
C20D 0.029(3) 0.040(3) 0.025(3) 0.001(2) 0.003(2) -0.001(2)
C21D 0.032(3) 0.045(3) 0.028(3) 0.000(2) 0.004(2) 0.002(2)
C22D 0.042(3) 0.056(4) 0.043(3) -0.006(3) 0.000(3) 0.010(3)
C23D 0.031(3) 0.059(4) 0.058(4) -0.004(3) 0.002(3) 0.004(3)
C24D 0.019(2) 0.031(3) 0.038(3) 0.002(2) -0.007(2) -0.001(2)
C25D 0.028(3) 0.055(4) 0.052(4) 0.011(3) 0.002(2) 0.013(3)
C26D 0.034(3) 0.048(3) 0.050(3) -0.002(3) -0.020(3) -0.002(3)

loop_
_atom_type_symbol
_atom_type_description
_atom_type_scat_dispersion_real
_atom_type_scat_dispersion_imag
_atom_type_scat_source
C C 0.0040 0.0020 'International Tables Vol C Tables 4.2.6.8 and 6.1.1.4'
H H 0.0000 0.0000 'International Tables Vol C Tables 4.2.6.8 and 6.1.1.4'
N N 0.0080 0.0040 'International Tables Vol C Tables 4.2.6.8 and 6.1.1.4'
O O 0.0140 0.0070 'International Tables Vol C Tables 4.2.6.8 and 6.1.1.4'

loop_
_geom_angle_atom_site_label_1
_geom_angle_atom_site_label_2
_geom_angle_atom_site_label_3
_geom_angle
C2A O1A C1A 115.5(4)
C15A O7A C16A 120.2(4)
C4A N1A C3A 119.8(4)
C4A N1A H1A 122(4)
C3A N1A H1A 118(4)
C8A N2A C5A 118.7(4)
C8A N2A H2A 126(3)
C5A N2A H2A 114(3)
C13A N3A C9A 119.9(4)
C13A N3A C12A 128.3(4)
C9A N3A C12A 110.9(3)
C15A N4A C14A 120.5(4)
C15A N4A H4A 120(3)
C14A N4A H4A 118(3)
C26A N5A C25A 109.8(4)
C26A N5A C24A 109.9(4)
C25A N5A C24A 110.2(4)
O1A C1A H1AA 109.5
O1A C1A H1AB 109.5
H1AA C1A H1AB 109.5
O1A C1A H1AC 109.5
H1AA C1A H1AC 109.5
H1AB C1A H1AC 109.5
O2A C2A O1A 123.6(5)
O2A C2A C3A 126.9(4)
O1A C2A C3A 109.5(4)
N1A C3A C2A 110.4(4)
N1A C3A C20A 112.0(4)
C2A C3A C20A 115.9(4)
N1A C3A H3A 105.9
C2A C3A H3A 105.9
C20A C3A H3A 105.9
O3A C4A N1A 122.4(4)
O3A C4A C5A 121.1(4)
N1A C4A C5A 116.4(4)
N2A C5A C4A 118.1(4)
N2A C5A C6A 116.8(4)
C4A C5A C6A 116.6(4)
N2A C5A C7A 117.7(4)
C4A C5A C7A 115.3(4)
C6A C5A C7A 59.2(3)
C7A C6A C5A 60.5(3)
C7A C6A H6AA 117.7
C5A C6A H6AA 117.7
C7A C6A H6AB 117.7
C5A C6A H6AB 117.7
H6AA C6A H6AB 114.8
C6A C7A C5A 60.3(3)
C6A C7A H7AA 117.7
C5A C7A H7AA 117.7
C6A C7A H7AB 117.7
C5A C7A H7AB 117.7
H7AA C7A H7AB 114.9
O4A C8A N2A 122.1(4)
O4A C8A C9A 119.1(4)
N2A C8A C9A 118.8(4)
N3A C9A C8A 115.0(3)
N3A C9A C10A 104.4(4)
C8A C9A C10A 111.9(4)
N3A C9A H9A 108.5
C8A C9A H9A 108.5
C10A C9A H9A 108.5
C11A C10A C9A 103.1(4)
C11A C10A H10A 111.1
C9A C10A H10A 111.1
C11A C10A H10B 111.1
C9A C10A H10B 111.1
H10A C10A H10B 109.1
C12A C11A C10A 103.5(4)
C12A C11A H11A 111.1
C10A C11A H11A 111.1
C12A C11A H11B 111.1
C10A C11A H11B 111.1
H11A C11A H11B 109.0
N3A C12A C11A 102.6(3)
N3A C12A H12A 111.2
C11A C12A H12A 111.2
N3A C12A H12B 111.2
C11A C12A H12B 111.2
H12A C12A H12B 109.2
O5A C13A N3A 121.2(4)
O5A C13A C14A 120.5(4)
N3A C13A C14A 118.3(4)
N4A C14A C13A 110.8(4)
N4A C14A C24A 108.0(4)
C13A C14A C24A 108.8(4)
N4A C14A H14A 109.8
C13A C14A H14A 109.8
C24A C14A H14A 109.8
O6A C15A O7A 126.5(4)
O6A C15A N4A 124.2(4)
O7A C15A N4A 109.2(4)
O7A C16A C18A 109.6(4)
O7A C16A C19A 110.5(4)
C18A C16A C19A 112.7(5)
O7A C16A C17A 101.7(4)
C18A C16A C17A 111.2(4)
C19A C16A C17A 110.5(4)
C16A C17A H17A 109.5
C16A C17A H17B 109.5
H17A C17A H17B 109.5
C16A C17A H17C 109.5
H17A C17A H17C 109.5
H17B C17A H17C 109.5
C16A C18A H18A 109.5
C16A C18A H18B 109.5
H18A C18A H18B 109.5
C16A C18A H18C 109.5
H18A C18A H18C 109.5
H18B C18A H18C 109.5
C16A C19A H19A 109.5
C16A C19A H19B 109.5
H19A C19A H19B 109.5
C16A C19A H19C 109.5
H19A C19A H19C 109.5
H19B C19A H19C 109.5
C3A C20A C21A 116.4(4)
C3A C20A H20A 108.2
C21A C20A H20A 108.2
C3A C20A H20B 108.2
C21A C20A H20B 108.2
H20A C20A H20B 107.3
C23A C21A C22A 110.4(4)
C23A C21A C20A 113.7(4)
C22A C21A C20A 108.3(4)
C23A C21A H21A 108.1
C22A C21A H21A 108.1
C20A C21A H21A 108.1
C21A C22A H22A 109.5
C21A C22A H22B 109.5
H22A C22A H22B 109.5
C21A C22A H22C 109.5
H22A C22A H22C 109.5
H22B C22A H22C 109.5
C21A C23A H23A 109.5
C21A C23A H23B 109.5
H23A C23A H23B 109.5
C21A C23A H23C 109.5
H23A C23A H23C 109.5
H23B C23A H23C 109.5
N5A C24A C14A 111.7(4)
N5A C24A H24A 109.3
C14A C24A H24A 109.3
N5A C24A H24B 109.3
C14A C24A H24B 109.3
H24A C24A H24B 107.9
N5A C25A H25A 109.5
N5A C25A H25B 109.5
H25A C25A H25B 109.5
N5A C25A H25C 109.5
H25A C25A H25C 109.5
H25B C25A H25C 109.5
N5A C26A H26A 109.5
N5A C26A H26B 109.5
H26A C26A H26B 109.5
N5A C26A H26C 109.5
H26A C26A H26C 109.5
H26B C26A H26C 109.5
C2B O1B C1B 116.3(4)
C15B O7B C16B 121.5(3)
C4B N1B C3B 120.4(4)
C4B N1B H1B 123(3)
C3B N1B H1B 116(3)
C8B N2B C5B 119.8(4)
C8B N2B H2B 121(3)
C5B N2B H2B 116(3)
C13B N3B C9B 118.9(3)
C13B N3B C12B 128.3(3)
C9B N3B C12B 112.5(3)
C15B N4B C14B 119.7(4)
C15B N4B H4B 122(3)
C14B N4B H4B 118(3)
C26B N5B C25B 110.4(4)
C26B N5B C24B 111.1(4)
C25B N5B C24B 110.4(4)
O1B C1B H1BA 109.5
O1B C1B H1BB 109.5
H1BA C1B H1BB 109.5
O1B C1B H1BC 109.5
H1BA C1B H1BC 109.5
H1BB C1B H1BC 109.5
O2B C2B O1B 123.4(5)
O2B C2B C3B 126.9(5)
O1B C2B C3B 109.7(4)
N1B C3B C2B 112.5(4)
N1B C3B C20B 109.8(4)
C2B C3B C20B 109.5(4)
N1B C3B H3B 108.3
C2B C3B H3B 108.3
C20B C3B H3B 108.3
O3B C4B N1B 121.9(4)
O3B C4B C5B 121.4(4)
N1B C4B C5B 116.6(4)
N2B C5B C4B 117.7(4)
N2B C5B C7B 117.2(4)
C4B C5B C7B 117.0(4)
N2B C5B C6B 116.5(4)
C4B C5B C6B 116.0(4)
C7B C5B C6B 59.6(3)
C7B C6B C5B 59.9(3)
C7B C6B H6BA 117.8
C5B C6B H6BA 117.8
C7B C6B H6BB 117.8
C5B C6B H6BB 117.8
H6BA C6B H6BB 114.9
C6B C7B C5B 60.6(3)
C6B C7B H7BA 117.7
C5B C7B H7BA 117.7
C6B C7B H7BB 117.7
C5B C7B H7BB 117.7
H7BA C7B H7BB 114.8
O4B C8B N2B 122.4(4)
O4B C8B C9B 119.3(4)
N2B C8B C9B 118.2(4)
N3B C9B C8B 114.2(4)
N3B C9B C10B 103.5(3)
C8B C9B C10B 111.1(4)
N3B C9B H9B 109.3
C8B C9B H9B 109.3
C10B C9B H9B 109.3
C11B C10B C9B 104.3(4)
C11B C10B H10C 110.9
C9B C10B H10C 110.9
C11B C10B H10D 110.9
C9B C10B H10D 110.9
H10C C10B H10D 108.9
C10B C11B C12B 103.7(4)
C10B C11B H11C 111.0
C12B C11B H11C 111.0
C10B C11B H11D 111.0
C12B C11B H11D 111.0
H11C C11B H11D 109.0
N3B C12B C11B 102.7(3)
N3B C12B H12C 111.2
C11B C12B H12C 111.2
N3B C12B H12D 111.2
C11B C12B H12D 111.2
H12C C12B H12D 109.1
O5B C13B N3B 121.5(4)
O5B C13B C14B 120.4(4)
N3B C13B C14B 118.1(4)
N4B C14B C24B 108.9(3)
N4B C14B C13B 109.6(3)
C24B C14B C13B 110.0(4)
N4B C14B H14B 109.4
C24B C14B H14B 109.4
C13B C14B H14B 109.4
O6B C15B O7B 126.3(4)
O6B C15B N4B 123.6(4)
O7B C15B N4B 110.0(4)
O7B C16B C19B 108.7(4)
O7B C16B C17B 102.1(4)
C19B C16B C17B 112.5(5)
O7B C16B C18B 111.4(4)
C19B C16B C18B 111.4(4)
C17B C16B C18B 110.3(4)
C16B C17B H17D 109.5
C16B C17B H17E 109.5
H17D C17B H17E 109.5
C16B C17B H17F 109.5
H17D C17B H17F 109.5
H17E C17B H17F 109.5
C16B C18B H18D 109.5
C16B C18B H18E 109.5
H18D C18B H18E 109.5
C16B C18B H18F 109.5
H18D C18B H18F 109.5
H18E C18B H18F 109.5
C16B C19B H19D 109.5
C16B C19B H19E 109.5
H19D C19B H19E 109.5
C16B C19B H19F 109.5
H19D C19B H19F 109.5
H19E C19B H19F 109.5
C21B C20B C3B 114.0(4)
C21B C20B H20C 108.8
C3B C20B H20C 108.8
C21B C20B H20D 108.8
C3B C20B H20D 108.8
H20C C20B H20D 107.6
C20B C21B C23B 109.7(4)
C20B C21B C22B 112.5(4)
C23B C21B C22B 111.4(4)
C20B C21B H21B 107.7
C23B C21B H21B 107.7
C22B C21B H21B 107.7
C21B C22B H22D 109.5
C21B C22B H22E 109.5
H22D C22B H22E 109.5
C21B C22B H22F 109.5
H22D C22B H22F 109.5
H22E C22B H22F 109.5
C21B C23B H23D 109.5
C21B C23B H23E 109.5
H23D C23B H23E 109.5
C21B C23B H23F 109.5
H23D C23B H23F 109.5
H23E C23B H23F 109.5
N5B C24B C14B 111.2(4)
N5B C24B H24C 109.4
C14B C24B H24C 109.4
N5B C24B H24D 109.4
C14B C24B H24D 109.4
H24C C24B H24D 108.0
N5B C25B H25D 109.5
N5B C25B H25E 109.5
H25D C25B H25E 109.5
N5B C25B H25F 109.5
H25D C25B H25F 109.5
H25E C25B H25F 109.5
N5B C26B H26D 109.5
N5B C26B H26E 109.5
H26D C26B H26E 109.5
N5B C26B H26F 109.5
H26D C26B H26F 109.5
H26E C26B H26F 109.5
C2C O1C C1C 115.2(5)
C15C O7C C16C 121.3(4)
C4C N1C C3C 120.5(4)
C4C N1C H1C 123(3)
C3C N1C H1C 116(3)
C8C N2C C5C 119.6(4)
C8C N2C H2C 121(3)
C5C N2C H2C 117(3)
C13C N3C C9C 119.1(4)
C13C N3C C12C 128.3(4)
C9C N3C C12C 111.9(3)
C15C N4C C14C 119.2(4)
C15C N4C H4C 120(4)
C14C N4C H4C 120(3)
C24C N5C C26C 109.5(4)
C24C N5C C25C 110.7(4)
C26C N5C C25C 110.4(4)
O1C C1C H1CA 109.5
O1C C1C H1CB 109.5
H1CA C1C H1CB 109.5
O1C C1C H1CC 109.5
H1CA C1C H1CC 109.5
H1CB C1C H1CC 109.5
O2C C2C O1C 124.0(5)
O2C C2C C3C 127.0(5)
O1C C2C C3C 108.9(4)
N1C C3C C2C 112.7(4)
N1C C3C C20C 110.0(4)
C2C C3C C20C 109.3(4)
N1C C3C H3C 108.3
C2C C3C H3C 108.3
C20C C3C H3C 108.3
O3C C4C N1C 122.3(5)
O3C C4C C5C 120.4(5)
N1C C4C C5C 117.2(4)
N2C C5C C4C 117.4(4)
N2C C5C C7C 115.8(4)
C4C C5C C7C 116.8(4)
N2C C5C C6C 116.7(4)
C4C C5C C6C 117.8(4)
C7C C5C C6C 59.5(3)
C7C C6C C5C 59.9(3)
C7C C6C H6CA 117.8
C5C C6C H6CA 117.8
C7C C6C H6CB 117.8
C5C C6C H6CB 117.8
H6CA C6C H6CB 114.9
C6C C7C C5C 60.6(3)
C6C C7C H7CA 117.7
C5C C7C H7CA 117.7
C6C C7C H7CB 117.7
C5C C7C H7CB 117.7
H7CA C7C H7CB 114.8
O4C C8C N2C 121.6(4)
O4C C8C C9C 119.0(4)
N2C C8C C9C 119.3(4)
N3C C9C C8C 113.6(4)
N3C C9C C10C 103.7(4)
C8C C9C C10C 111.8(4)
N3C C9C H9C 109.2
C8C C9C H9C 109.2
C10C C9C H9C 109.2
C11C C10C C9C 103.8(4)
C11C C10C H10E 111.0
C9C C10C H10E 111.0
C11C C10C H10F 111.0
C9C C10C H10F 111.0
H10E C10C H10F 109.0
C10C C11C C12C 103.3(4)
C10C C11C H11E 111.1
C12C C11C H11E 111.1
C10C C11C H11F 111.1
C12C C11C H11F 111.1
H11E C11C H11F 109.1
N3C C12C C11C 102.7(4)
N3C C12C H12E 111.2
C11C C12C H12E 111.2
N3C C12C H12F 111.2
C11C C12C H12F 111.2
H12E C12C H12F 109.1
O5C C13C N3C 120.6(4)
O5C C13C C14C 121.2(4)
N3C C13C C14C 118.2(4)
N4C C14C C24C 107.6(4)
N4C C14C C13C 109.4(4)
C24C C14C C13C 110.7(4)
N4C C14C H14C 109.7
C24C C14C H14C 109.7
C13C C14C H14C 109.7
O6C C15C O7C 125.9(4)
O6C C15C N4C 124.6(4)
O7C C15C N4C 109.4(4)
O7C C16C C18C 101.8(4)
O7C C16C C17C 111.9(4)
C18C C16C C17C 111.1(5)
O7C C16C C19C 108.4(4)
C18C C16C C19C 112.1(5)
C17C C16C C19C 111.2(5)
C16C C17C H17G 109.5
C16C C17C H17H 109.5
H17G C17C H17H 109.5
C16C C17C H17I 109.5
H17G C17C H17I 109.5
H17H C17C H17I 109.5
C16C C18C H18G 109.5
C16C C18C H18H 109.5
H18G C18C H18H 109.5
C16C C18C H18I 109.5
H18G C18C H18I 109.5
H18H C18C H18I 109.5
C16C C19C H19G 109.5
C16C C19C H19H 109.5
H19G C19C H19H 109.5
C16C C19C H19I 109.5
H19G C19C H19I 109.5
H19H C19C H19I 109.5
C21C C20C C3C 114.4(4)
C21C C20C H20E 108.7
C3C C20C H20E 108.7
C21C C20C H20F 108.7
C3C C20C H20F 108.7
H20E C20C H20F 107.6
C22C C21C C23C 110.7(4)
C22C C21C C20C 111.9(4)
C23C C21C C20C 109.4(4)
C22C C21C H21C 108.2
C23C C21C H21C 108.2
C20C C21C H21C 108.2
C21C C22C H22G 109.5
C21C C22C H22H 109.5
H22G C22C H22H 109.5
C21C C22C H22I 109.5
H22G C22C H22I 109.5
H22H C22C H22I 109.5
C21C C23C H23G 109.5
C21C C23C H23H 109.5
H23G C23C H23H 109.5
C21C C23C H23I 109.5
H23G C23C H23I 109.5
H23H C23C H23I 109.5
N5C C24C C14C 111.8(4)
N5C C24C H24E 109.3
C14C C24C H24E 109.3
N5C C24C H24F 109.3
C14C C24C H24F 109.3
H24E C24C H24F 107.9
N5C C25C H25G 109.5
N5C C25C H25H 109.5
H25G C25C H25H 109.5
N5C C25C H25I 109.5
H25G C25C H25I 109.5
H25H C25C H25I 109.5
N5C C26C H26G 109.5
N5C C26C H26H 109.5
H26G C26C H26H 109.5
N5C C26C H26I 109.5
H26G C26C H26I 109.5
H26H C26C H26I 109.5
C2D O1D C1D 115.8(4)
C15D O7D C16D 121.9(4)
C4D N1D C3D 120.5(4)
C4D N1D H1D 123(3)
C3D N1D H1D 117(3)
C8D N2D C5D 118.9(4)
C8D N2D H2D 123(3)
C5D N2D H2D 114(3)
C13D N3D C9D 119.6(4)
C13D N3D C12D 127.9(4)
C9D N3D C12D 111.3(3)
C15D N4D C14D 121.2(4)
C15D N4D H4D 118(3)
C14D N4D H4D 121(3)
C24D N5D C26D 110.9(4)
C24D N5D C25D 110.4(4)
C26D N5D C25D 110.5(4)
O1D C1D H1DA 109.5
O1D C1D H1DB 109.5
H1DA C1D H1DB 109.5
O1D C1D H1DC 109.5
H1DA C1D H1DC 109.5
H1DB C1D H1DC 109.5
O2D C2D O1D 123.0(5)
O2D C2D C3D 126.4(5)
O1D C2D C3D 110.5(4)
N1D C3D C2D 111.7(4)
N1D C3D C20D 110.2(4)
C2D C3D C20D 107.4(4)
N1D C3D H3D 109.2
C2D C3D H3D 109.2
C20D C3D H3D 109.2
O3D C4D N1D 122.2(4)
O3D C4D C5D 121.2(4)
N1D C4D C5D 116.6(4)
N2D C5D C4D 116.9(4)
N2D C5D C7D 117.0(4)
C4D C5D C7D 116.9(4)
N2D C5D C6D 117.5(4)
C4D C5D C6D 116.3(4)
C7D C5D C6D 59.8(3)
C7D C6D C5D 59.9(3)
C7D C6D H6DA 117.8
C5D C6D H6DA 117.8
C7D C6D H6DB 117.8
C5D C6D H6DB 117.8
H6DA C6D H6DB 114.9
C6D C7D C5D 60.3(3)
C6D C7D H7DA 117.7
C5D C7D H7DA 117.7
C6D C7D H7DB 117.7
C5D C7D H7DB 117.7
H7DA C7D H7DB 114.9
O4D C8D N2D 121.8(4)
O4D C8D C9D 118.5(4)
N2D C8D C9D 119.6(4)
N3D C9D C8D 115.1(4)
N3D C9D C10D 104.1(3)
C8D C9D C10D 111.4(3)
N3D C9D H9D 108.6
C8D C9D H9D 108.6
C10D C9D H9D 108.6
C9D C10D C11D 103.0(3)
C9D C10D H10G 111.2
C11D C10D H10G 111.2
C9D C10D H10H 111.2
C11D C10D H10H 111.2
H10G C10D H10H 109.1
C12D C11D C10D 103.2(4)
C12D C11D H11G 111.1
C10D C11D H11G 111.1
C12D C11D H11H 111.1
C10D C11D H11H 111.1
H11G C11D H11H 109.1
N3D C12D C11D 103.0(4)
N3D C12D H12G 111.2
C11D C12D H12G 111.2
N3D C12D H12H 111.2
C11D C12D H12H 111.2
H12G C12D H12H 109.1
O5D C13D N3D 121.3(4)
O5D C13D C14D 119.4(4)
N3D C13D C14D 119.2(4)
N4D C14D C13D 111.0(4)
N4D C14D C24D 108.2(4)
C13D C14D C24D 108.4(4)
N4D C14D H14D 109.7
C13D C14D H14D 109.7
C24D C14D H14D 109.7
O6D C15D N4D 124.9(4)
O6D C15D O7D 125.6(4)
N4D C15D O7D 109.5(4)
O7D C16D C17D 110.3(4)
O7D C16D C18D 101.6(4)
C17D C16D C18D 111.7(5)
O7D C16D C19D 110.5(4)
C17D C16D C19D 111.4(5)
C18D C16D C19D 111.0(5)
C16D C17D H17J 109.5
C16D C17D H17K 109.5
H17J C17D H17K 109.5
C16D C17D H17L 109.5
H17J C17D H17L 109.5
H17K C17D H17L 109.5
C16D C18D H18J 109.5
C16D C18D H18K 109.5
H18J C18D H18K 109.5
C16D C18D H18L 109.5
H18J C18D H18L 109.5
H18K C18D H18L 109.5
C16D C19D H19J 109.5
C16D C19D H19K 109.5
H19J C19D H19K 109.5
C16D C19D H19L 109.5
H19J C19D H19L 109.5
H19K C19D H19L 109.5
C21D C20D C3D 116.5(4)
C21D C20D H20G 108.2
C3D C20D H20G 108.2
C21D C20D H20H 108.2
C3D C20D H20H 108.2
H20G C20D H20H 107.3
C20D C21D C23D 108.7(4)
C20D C21D C22D 112.2(4)
C23D C21D C22D 111.8(4)
C20D C21D H21D 108.0
C23D C21D H21D 108.0
C22D C21D H21D 108.0
C21D C22D H22J 109.5
C21D C22D H22K 109.5
H22J C22D H22K 109.5
C21D C22D H22L 109.5
H22J C22D H22L 109.5
H22K C22D H22L 109.5
C21D C23D H23J 109.5
C21D C23D H23K 109.5
H23J C23D H23K 109.5
C21D C23D H23L 109.5
H23J C23D H23L 109.5
H23K C23D H23L 109.5
N5D C24D C14D 111.2(4)
N5D C24D H24G 109.4
C14D C24D H24G 109.4
N5D C24D H24H 109.4
C14D C24D H24H 109.4
H24G C24D H24H 108.0
N5D C25D H25J 109.5
N5D C25D H25K 109.5
H25J C25D H25K 109.5
N5D C25D H25L 109.5
H25J C25D H25L 109.5
H25K C25D H25L 109.5
N5D C26D H26J 109.5
N5D C26D H26K 109.5
H26J C26D H26K 109.5
N5D C26D H26L 109.5
H26J C26D H26L 109.5
H26K C26D H26L 109.5

loop_
_geom_bond_atom_site_label_1
_geom_bond_atom_site_label_2
_geom_bond_distance
O1A C2A 1.350(6)
O1A C1A 1.445(6)
O2A C2A 1.205(6)
O3A C4A 1.226(6)
O4A C8A 1.227(6)
O5A C13A 1.234(5)
O6A C15A 1.208(6)
O7A C15A 1.345(5)
O7A C16A 1.484(5)
N1A C4A 1.355(6)
N1A C3A 1.460(6)
N1A H1A 0.95(3)
N2A C8A 1.351(5)
N2A C5A 1.430(6)
N2A H2A 0.93(3)
N3A C13A 1.339(6)
N3A C9A 1.457(6)
N3A C12A 1.482(6)
N4A C15A 1.355(6)
N4A C14A 1.451(5)
N4A H4A 0.92(3)
N5A C26A 1.453(6)
N5A C25A 1.455(6)
N5A C24A 1.456(6)
C1A H1AA 0.9800
C1A H1AB 0.9800
C1A H1AC 0.9800
C2A C3A 1.502(7)
C3A C20A 1.522(7)
C3A H3A 1.0000
C4A C5A 1.485(7)
C5A C6A 1.504(7)
C5A C7A 1.507(6)
C6A C7A 1.488(8)
C6A H6AA 0.9900
C6A H6AB 0.9900
C7A H7AA 0.9900
C7A H7AB 0.9900
C8A C9A 1.510(6)
C9A C10A 1.532(6)
C9A H9A 1.0000
C10A C11A 1.511(7)
C10A H10A 0.9900
C10A H10B 0.9900
C11A C12A 1.509(6)
C11A H11A 0.9900
C11A H11B 0.9900
C12A H12A 0.9900
C12A H12B 0.9900
C13A C14A 1.520(6)
C14A C24A 1.527(6)
C14A H14A 1.0000
C16A C18A 1.496(7)
C16A C19A 1.505(7)
C16A C17A 1.514(7)
C17A H17A 0.9800
C17A H17B 0.9800
C17A H17C 0.9800
C18A H18A 0.9800
C18A H18B 0.9800
C18A H18C 0.9800
C19A H19A 0.9800
C19A H19B 0.9800
C19A H19C 0.9800
C20A C21A 1.542(7)
C20A H20A 0.9900
C20A H20B 0.9900
C21A C23A 1.497(7)
C21A C22A 1.515(7)
C21A H21A 1.0000
C22A H22A 0.9800
C22A H22B 0.9800
C22A H22C 0.9800
C23A H23A 0.9800
C23A H23B 0.9800
C23A H23C 0.9800
C24A H24A 0.9900
C24A H24B 0.9900
C25A H25A 0.9800
C25A H25B 0.9800
C25A H25C 0.9800
C26A H26A 0.9800
C26A H26B 0.9800
C26A H26C 0.9800
O1B C2B 1.333(6)
O1B C1B 1.438(7)
O2B C2B 1.198(6)
O3B C4B 1.220(5)
O4B C8B 1.233(5)
O5B C13B 1.228(5)
O6B C15B 1.216(5)
O7B C15B 1.333(5)
O7B C16B 1.484(5)
N1B C4B 1.352(6)
N1B C3B 1.448(6)
N1B H1B 0.93(3)
N2B C8B 1.344(6)
N2B C5B 1.437(6)
N2B H2B 0.94(2)
N3B C13B 1.342(6)
N3B C9B 1.459(5)
N3B C12B 1.473(6)
N4B C15B 1.346(6)
N4B C14B 1.447(6)
N4B H4B 0.95(3)
N5B C26B 1.443(7)
N5B C25B 1.449(7)
N5B C24B 1.455(6)
C1B H1BA 0.9800
C1B H1BB 0.9800
C1B H1BC 0.9800
C2B C3B 1.508(7)
C3B C20B 1.523(7)
C3B H3B 1.0000
C4B C5B 1.488(7)
C5B C7B 1.497(7)
C5B C6B 1.507(6)
C6B C7B 1.492(7)
C6B H6BA 0.9900
C6B H6BB 0.9900
C7B H7BA 0.9900
C7B H7BB 0.9900
C8B C9B 1.503(6)
C9B C10B 1.531(6)
C9B H9B 1.0000
C10B C11B 1.516(6)
C10B H10C 0.9900
C10B H10D 0.9900
C11B C12B 1.517(6)
C11B H11C 0.9900
C11B H11D 0.9900
C12B H12C 0.9900
C12B H12D 0.9900
C13B C14B 1.535(6)
C14B C24B 1.523(6)
C14B H14B 1.0000
C16B C19B 1.503(7)
C16B C17B 1.506(7)
C16B C18B 1.507(7)
C17B H17D 0.9800
C17B H17E 0.9800
C17B H17F 0.9800
C18B H18D 0.9800
C18B H18E 0.9800
C18B H18F 0.9800
C19B H19D 0.9800
C19B H19E 0.9800
C19B H19F 0.9800
C20B C21B 1.512(7)
C20B H20C 0.9900
C20B H20D 0.9900
C21B C23B 1.524(7)
C21B C22B 1.528(7)
C21B H21B 1.0000
C22B H22D 0.9800
C22B H22E 0.9800
C22B H22F 0.9800
C23B H23D 0.9800
C23B H23E 0.9800
C23B H23F 0.9800
C24B H24C 0.9900
C24B H24D 0.9900
C25B H25D 0.9800
C25B H25E 0.9800
C25B H25F 0.9800
C26B H26D 0.9800
C26B H26E 0.9800
C26B H26F 0.9800
O1C C2C 1.335(6)
O1C C1C 1.456(7)
O2C C2C 1.187(6)
O3C C4C 1.217(6)
O4C C8C 1.231(5)
O5C C13C 1.232(5)
O6C C15C 1.218(6)
O7C C15C 1.346(6)
O7C C16C 1.480(5)
N1C C4C 1.354(7)
N1C C3C 1.435(6)
N1C H1C 0.97(3)
N2C C8C 1.345(6)
N2C C5C 1.434(6)
N2C H2C 0.92(2)
N3C C13C 1.352(6)
N3C C9C 1.461(6)
N3C C12C 1.468(6)
N4C C15C 1.348(6)
N4C C14C 1.453(6)
N4C H4C 0.94(3)
N5C C24C 1.452(6)
N5C C26C 1.460(7)
N5C C25C 1.461(7)
C1C H1CA 0.9800
C1C H1CB 0.9800
C1C H1CC 0.9800
C2C C3C 1.508(7)
C3C C20C 1.525(7)
C3C H3C 1.0000
C4C C5C 1.497(7)
C5C C7C 1.500(7)
C5C C6C 1.512(7)
C6C C7C 1.494(8)
C6C H6CA 0.9900
C6C H6CB 0.9900
C7C H7CA 0.9900
C7C H7CB 0.9900
C8C C9C 1.505(7)
C9C C10C 1.531(7)
C9C H9C 1.0000
C10C C11C 1.506(7)
C10C H10E 0.9900
C10C H10F 0.9900
C11C C12C 1.526(7)
C11C H11E 0.9900
C11C H11F 0.9900
C12C H12E 0.9900
C12C H12F 0.9900
C13C C14C 1.523(6)
C14C C24C 1.522(7)
C14C H14C 1.0000
C16C C18C 1.498(7)
C16C C17C 1.501(8)
C16C C19C 1.516(7)
C17C H17G 0.9800
C17C H17H 0.9800
C17C H17I 0.9800
C18C H18G 0.9800
C18C H18H 0.9800
C18C H18I 0.9800
C19C H19G 0.9800
C19C H19H 0.9800
C19C H19I 0.9800
C20C C21C 1.521(7)
C20C H20E 0.9900
C20C H20F 0.9900
C21C C22C 1.509(7)
C21C C23C 1.515(7)
C21C H21C 1.0000
C22C H22G 0.9800
C22C H22H 0.9800
C22C H22I 0.9800
C23C H23G 0.9800
C23C H23H 0.9800
C23C H23I 0.9800
C24C H24E 0.9900
C24C H24F 0.9900
C25C H25G 0.9800
C25C H25H 0.9800
C25C H25I 0.9800
C26C H26G 0.9800
C26C H26H 0.9800
C26C H26I 0.9800
O1D C2D 1.340(6)
O1D C1D 1.443(6)
O2D C2D 1.200(6)
O3D C4D 1.224(6)
O4D C8D 1.224(5)
O5D C13D 1.246(5)
O6D C15D 1.219(5)
O7D C15D 1.344(6)
O7D C16D 1.475(6)
N1D C4D 1.348(6)
N1D C3D 1.441(6)
N1D H1D 0.95(3)
N2D C8D 1.340(6)
N2D C5D 1.439(6)
N2D H2D 0.93(3)
N3D C13D 1.335(6)
N3D C9D 1.462(6)
N3D C12D 1.479(6)
N4D C15D 1.337(6)
N4D C14D 1.440(6)
N4D H4D 0.91(3)
N5D C24D 1.449(6)
N5D C26D 1.453(6)
N5D C25D 1.461(6)
C1D H1DA 0.9800
C1D H1DB 0.9800
C1D H1DC 0.9800
C2D C3D 1.494(7)
C3D C20D 1.532(6)
C3D H3D 1.0000
C4D C5D 1.490(7)
C5D C7D 1.496(6)
C5D C6D 1.503(7)
C6D C7D 1.495(8)
C6D H6DA 0.9900
C6D H6DB 0.9900
C7D H7DA 0.9900
C7D H7DB 0.9900
C8D C9D 1.504(6)
C9D C10D 1.529(6)
C9D H9D 1.0000
C10D C11D 1.530(6)
C10D H10G 0.9900
C10D H10H 0.9900
C11D C12D 1.506(7)
C11D H11G 0.9900
C11D H11H 0.9900
C12D H12G 0.9900
C12D H12H 0.9900
C13D C14D 1.522(6)
C14D C24D 1.538(6)
C14D H14D 1.0000
C16D C17D 1.497(7)
C16D C18D 1.501(8)
C16D C19D 1.512(7)
C17D H17J 0.9800
C17D H17K 0.9800
C17D H17L 0.9800
C18D H18J 0.9800
C18D H18K 0.9800
C18D H18L 0.9800
C19D H19J 0.9800
C19D H19K 0.9800
C19D H19L 0.9800
C20D C21D 1.515(7)
C20D H20G 0.9900
C20D H20H 0.9900
C21D C23D 1.519(7)
C21D C22D 1.522(7)
C21D H21D 1.0000
C22D H22J 0.9800
C22D H22K 0.9800
C22D H22L 0.9800
C23D H23J 0.9800
C23D H23K 0.9800
C23D H23L 0.9800
C24D H24G 0.9900
C24D H24H 0.9900
C25D H25J 0.9800
C25D H25K 0.9800
C25D H25L 0.9800
C26D H26J 0.9800
C26D H26K 0.9800
C26D H26L 0.9800

loop_
_geom_hbond_atom_site_label_D
_geom_hbond_atom_site_label_H
_geom_hbond_atom_site_label_A
_geom_hbond_distance_DH
_geom_hbond_distance_HA
_geom_hbond_distance_DA
_geom_hbond_angle_DHA
_geom_hbond_site_symmetry_A
N1A H1A O5A 0.95(3) 2.15(3) 3.093(5) 170(5) .
N2A H2A O6A 0.93(3) 1.99(3) 2.898(5) 167(5) .
N4A H4A O4B 0.92(3) 1.97(3) 2.871(5) 165(4) 1_565
N1B H1B O5B 0.93(3) 2.13(3) 3.046(5) 169(4) .
N2B H2B O6B 0.94(2) 2.07(3) 2.959(5) 158(4) .
N4B H4B O4A 0.95(3) 1.86(3) 2.786(5) 165(5) .
N1C H1C O5C 0.97(3) 2.10(3) 3.059(5) 174(5) .
N2C H2C O6C 0.92(2) 2.05(3) 2.915(5) 155(4) .
N4C H4C O4D 0.94(3) 1.91(3) 2.806(5) 160(5) .
N1D H1D O5D 0.95(3) 2.08(3) 3.008(5) 167(4) .
N2D H2D O6D 0.93(3) 2.05(3) 2.963(5) 167(5) .
N4D H4D O4C 0.91(3) 1.93(3) 2.817(5) 162(5) 1_545

loop_
_geom_torsion_atom_site_label_1
_geom_torsion_atom_site_label_2
_geom_torsion_atom_site_label_3
_geom_torsion_atom_site_label_4
_geom_torsion
C1A O1A C2A O2A -3.3(6)
C1A O1A C2A C3A 178.6(4)
C4A N1A C3A C2A -135.7(4)
C4A N1A C3A C20A 93.6(5)
O2A C2A C3A N1A 0.3(6)
O1A C2A C3A N1A 178.3(3)
O2A C2A C3A C20A 128.9(5)
O1A C2A C3A C20A -53.1(5)
C3A N1A C4A O3A 1.5(7)
C3A N1A C4A C5A 179.5(4)
C8A N2A C5A C4A 74.6(6)
C8A N2A C5A C6A -72.2(5)
C8A N2A C5A C7A -139.7(5)
O3A C4A C5A N2A -166.9(5)
N1A C4A C5A N2A 15.1(6)
O3A C4A C5A C6A -20.0(7)
N1A C4A C5A C6A 162.0(4)
O3A C4A C5A C7A 46.6(7)
N1A C4A C5A C7A -131.4(5)
N2A C5A C6A C7A -107.7(5)
C4A C5A C6A C7A 104.9(5)
N2A C5A C7A C6A 106.2(5)
C4A C5A C7A C6A -107.2(5)
C5A N2A C8A O4A 6.3(7)
C5A N2A C8A C9A -175.8(4)
C13A N3A C9A C8A 62.7(5)
C12A N3A C9A C8A -127.3(4)
C13A N3A C9A C10A -174.3(4)
C12A N3A C9A C10A -4.4(4)
O4A C8A C9A N3A -168.7(4)
N2A C8A C9A N3A 13.2(6)
O4A C8A C9A C10A 72.4(5)
N2A C8A C9A C10A -105.6(5)
N3A C9A C10A C11A 26.7(4)
C8A C9A C10A C11A 151.6(4)
C9A C10A C11A C12A -39.0(5)
C13A N3A C12A C11A 149.2(4)
C9A N3A C12A C11A -19.6(5)
C10A C11A C12A N3A 35.9(5)
C9A N3A C13A O5A -2.1(6)
C12A N3A C13A O5A -170.1(4)
C9A N3A C13A C14A 178.8(4)
C12A N3A C13A C14A 10.9(6)
C15A N4A C14A C13A -54.9(5)
C15A N4A C14A C24A -173.9(4)
O5A C13A C14A N4A -46.5(5)
N3A C13A C14A N4A 132.6(4)
O5A C13A C14A C24A 72.0(5)
N3A C13A C14A C24A -108.9(4)
C16A O7A C15A O6A 8.0(7)
C16A O7A C15A N4A -174.3(4)
C14A N4A C15A O6A 4.3(7)
C14A N4A C15A O7A -173.4(4)
C15A O7A C16A C18A 63.0(5)
C15A O7A C16A C19A -61.9(5)
C15A O7A C16A C17A -179.2(4)
N1A C3A C20A C21A 57.3(6)
C2A C3A C20A C21A -70.5(5)
C3A C20A C21A C23A 59.0(6)
C3A C20A C21A C22A -177.8(4)
C26A N5A C24A C14A 88.4(5)
C25A N5A C24A C14A -150.5(4)
N4A C14A C24A N5A -167.8(4)
C13A C14A C24A N5A 71.9(5)
C1B O1B C2B O2B 0.0(8)
C1B O1B C2B C3B 176.8(5)
C4B N1B C3B C2B -90.7(5)
C4B N1B C3B C20B 147.1(4)
O2B C2B C3B N1B -33.0(7)
O1B C2B C3B N1B 150.4(4)
O2B C2B C3B C20B 89.4(6)
O1B C2B C3B C20B -87.2(5)
C3B N1B C4B O3B 10.0(7)
C3B N1B C4B C5B -170.3(4)
C8B N2B C5B C4B 71.5(5)
C8B N2B C5B C7B -140.6(4)
C8B N2B C5B C6B -72.9(5)
O3B C4B C5B N2B -168.9(5)
N1B C4B C5B N2B 11.4(6)
O3B C4B C5B C7B 43.1(7)
N1B C4B C5B C7B -136.5(4)
O3B C4B C5B C6B -24.3(7)
N1B C4B C5B C6B 156.0(4)
N2B C5B C6B C7B -107.5(5)
C4B C5B C6B C7B 107.4(5)
N2B C5B C7B C6B 106.2(5)
C4B C5B C7B C6B -105.8(5)
C5B N2B C8B O4B 6.1(6)
C5B N2B C8B C9B -177.6(4)
C13B N3B C9B C8B 61.1(5)
C12B N3B C9B C8B -125.6(4)
C13B N3B C9B C10B -177.9(4)
C12B N3B C9B C10B -4.6(5)
O4B C8B C9B N3B -161.7(4)
N2B C8B C9B N3B 21.9(5)
O4B C8B C9B C10B 81.6(5)
N2B C8B C9B C10B -94.8(5)
N3B C9B C10B C11B 25.3(5)
C8B C9B C10B C11B 148.4(4)
C9B C10B C11B C12B -36.5(5)
C13B N3B C12B C11B 154.7(4)
C9B N3B C12B C11B -17.7(5)
C10B C11B C12B N3B 32.8(5)
C9B N3B C13B O5B -0.9(6)
C12B N3B C13B O5B -173.0(4)
C9B N3B C13B C14B -178.6(4)
C12B N3B C13B C14B 9.4(6)
C15B N4B C14B C24B -179.7(4)
C15B N4B C14B C13B -59.3(5)
O5B C13B C14B N4B -42.6(5)
N3B C13B C14B N4B 135.1(4)
O5B C13B C14B C24B 77.1(5)
N3B C13B C14B C24B -105.2(4)
C16B O7B C15B O6B -8.9(7)
C16B O7B C15B N4B 170.9(4)
C14B N4B C15B O6B -0.8(7)
C14B N4B C15B O7B 179.5(4)
C15B O7B C16B C19B -64.0(5)
C15B O7B C16B C17B 177.0(4)
C15B O7B C16B C18B 59.2(5)
N1B C3B C20B C21B -59.3(5)
C2B C3B C20B C21B 176.7(4)
C3B C20B C21B C23B -178.6(4)
C3B C20B C21B C22B -54.0(5)
C26B N5B C24B C14B -153.0(5)
C25B N5B C24B C14B 84.2(5)
N4B C14B C24B N5B -167.2(4)
C13B C14B C24B N5B 72.7(5)
C1C O1C C2C O2C 1.3(9)
C1C O1C C2C C3C 178.3(6)
C4C N1C C3C C2C -96.2(5)
C4C N1C C3C C20C 141.6(5)
O2C C2C C3C N1C -30.9(8)
O1C C2C C3C N1C 152.3(4)
O2C C2C C3C C20C 91.7(7)
O1C C2C C3C C20C -85.1(5)
C3C N1C C4C O3C 10.5(8)
C3C N1C C4C C5C -169.1(4)
C8C N2C C5C C4C 73.0(6)
C8C N2C C5C C7C -71.6(5)
C8C N2C C5C C6C -138.8(5)
O3C C4C C5C N2C -168.8(5)
N1C C4C C5C N2C 10.9(7)
O3C C4C C5C C7C -24.5(7)
N1C C4C C5C C7C 155.2(4)
O3C C4C C5C C6C 43.4(7)
N1C C4C C5C C6C -137.0(5)
N2C C5C C6C C7C 105.7(5)
C4C C5C C6C C7C -106.3(5)
N2C C5C C7C C6C -107.1(5)
C4C C5C C7C C6C 108.0(5)
C5C N2C C8C O4C 6.5(7)
C5C N2C C8C C9C -177.2(4)
C13C N3C C9C C8C 61.7(5)
C12C N3C C9C C8C -127.2(4)
C13C N3C C9C C10C -176.8(4)
C12C N3C C9C C10C -5.6(5)
O4C C8C C9C N3C -164.4(4)
N2C C8C C9C N3C 19.2(6)
O4C C8C C9C C10C 78.7(5)
N2C C8C C9C C10C -97.7(5)
N3C C9C C10C C11C 27.1(5)
C8C C9C C10C C11C 149.8(4)
C9C C10C C11C C12C -38.1(5)
C13C N3C C12C C11C 152.4(4)
C9C N3C C12C C11C -17.7(5)
C10C C11C C12C N3C 34.1(5)
C9C N3C C13C O5C 0.2(6)
C12C N3C C13C O5C -169.3(4)
C9C N3C C13C C14C -177.4(4)
C12C N3C C13C C14C 13.1(6)
C15C N4C C14C C24C -179.2(4)
C15C N4C C14C C13C -58.9(5)
O5C C13C C14C N4C -39.8(6)
N3C C13C C14C N4C 137.7(4)
O5C C13C C14C C24C 78.6(5)
N3C C13C C14C C24C -103.9(4)
C16C O7C C15C O6C -10.7(7)
C16C O7C C15C N4C 167.8(4)
C14C N4C C15C O6C -3.3(7)
C14C N4C C15C O7C 178.2(4)
C15C O7C C16C C18C -179.3(4)
C15C O7C C16C C17C 62.0(6)
C15C O7C C16C C19C -61.0(6)
N1C C3C C20C C21C -58.2(6)
C2C C3C C20C C21C 177.6(4)
C3C C20C C21C C22C -53.7(6)
C3C C20C C21C C23C -176.8(4)
C26C N5C C24C C14C -155.8(4)
C25C N5C C24C C14C 82.3(5)
N4C C14C C24C N5C -164.5(4)
C13C C14C C24C N5C 76.1(5)
C1D O1D C2D O2D -3.8(7)
C1D O1D C2D C3D 173.1(4)
C4D N1D C3D C2D -65.0(6)
C4D N1D C3D C20D 175.7(5)
O2D C2D C3D N1D -31.0(7)
O1D C2D C3D N1D 152.2(4)
O2D C2D C3D C20D 89.9(6)
O1D C2D C3D C20D -87.0(5)
C3D N1D C4D O3D 1.2(8)
C3D N1D C4D C5D -179.0(5)
C8D N2D C5D C4D 71.7(6)
C8D N2D C5D C7D -74.4(6)
C8D N2D C5D C6D -142.7(4)
O3D C4D C5D N2D -167.9(5)
N1D C4D C5D N2D 12.3(7)
O3D C4D C5D C7D -21.7(8)
N1D C4D C5D C7D 158.4(5)
O3D C4D C5D C6D 46.1(7)
N1D C4D C5D C6D -133.7(5)
N2D C5D C6D C7D 106.9(5)
C4D C5D C6D C7D -107.3(5)
N2D C5D C7D C6D -107.6(5)
C4D C5D C7D C6D 106.3(5)
C5D N2D C8D O4D 8.8(6)
C5D N2D C8D C9D -173.5(4)
C13D N3D C9D C8D 63.8(5)
C12D N3D C9D C8D -128.1(4)
C13D N3D C9D C10D -173.9(4)
C12D N3D C9D C10D -5.9(5)
O4D C8D C9D N3D -169.6(4)
N2D C8D C9D N3D 12.6(6)
O4D C8D C9D C10D 72.1(5)
N2D C8D C9D C10D -105.7(5)
N3D C9D C10D C11D 27.4(4)
C8D C9D C10D C11D 152.2(4)
C9D C10D C11D C12D -39.0(5)
C13D N3D C12D C11D 148.4(4)
C9D N3D C12D C11D -18.5(5)
C10D C11D C12D N3D 35.1(4)
C9D N3D C13D O5D -3.5(6)
C12D N3D C13D O5D -169.4(4)
C9D N3D C13D C14D 177.7(4)
C12D N3D C13D C14D 11.8(7)
C15D N4D C14D C13D -54.1(6)
C15D N4D C14D C24D -173.0(4)
O5D C13D C14D N4D -47.0(5)
N3D C13D C14D N4D 131.9(4)
O5D C13D C14D C24D 71.7(5)
N3D C13D C14D C24D -109.4(4)
C14D N4D C15D O6D 4.0(7)
C14D N4D C15D O7D -174.6(4)
C16D O7D C15D O6D 2.1(7)
C16D O7D C15D N4D -179.4(4)
C15D O7D C16D C17D 62.0(6)
C15D O7D C16D C18D -179.4(4)
C15D O7D C16D C19D -61.5(6)
N1D C3D C20D C21D -67.1(6)
C2D C3D C20D C21D 171.1(4)
C3D C20D C21D C23D 170.2(4)
C3D C20D C21D C22D -65.6(5)
C26D N5D C24D C14D 89.4(5)
C25D N5D C24D C14D -147.8(4)
N4D C14D C24D N5D -170.0(4)
C13D C14D C24D N5D 69.6(5)
